data_7249039
loop_
_publ_author_name
'Yu, Yi-Qi'
'Sun, Shang-Bin'
'Deng, Wen-Hao'
'Li, Jian'
'Lu, Zhi-Yi'
'He, Jia-Hui'
'Wang, Long-Sheng'
'Meng, Xiang-Gao'

_publ_section_title
;
 Synthesis, structures and luminescence of several coordination complexes
 based on \b-octamolybdate and Ag/Cu phosphine units
;
_journal_issue 32
_journal_name_full CrystEngComm
_journal_page_first 4329
_journal_page_last 4338
_journal_paper_doi 10.1039/D4CE00496E
_journal_volume 26
_journal_year 2024
_chemical_formula_moiety 'C104 H94 Ag4 Mo8 N2 O26 P8, 2(C H2 Cl2), 2(C2 H3 N)'
_chemical_formula_sum 'C110 H104 Ag4 Cl4 Mo8 N4 O26 P8'
_chemical_formula_weight 3486.53
_space_group_crystal_system orthorhombic
_space_group_IT_number 33
_space_group_name_Hall 'P 2c -2n'
_space_group_name_H-M_alt 'P n a 21'
_atom_sites_solution_hydrogens geom
_atom_sites_solution_primary dual
_audit_creation_date 2024-06-26
_audit_creation_method
;
Olex2 1.5
(compiled 2021.12.09 svn.r5202d8cf for OlexSys, GUI svn.r6439)
;
_audit_update_record
;
2024-07-01 deposited with the CCDC.	2024-07-03 downloaded from the CCDC.
;
_cell_angle_alpha 90
_cell_angle_beta 90
_cell_angle_gamma 90
_cell_formula_units_Z 4
_cell_length_a 23.7515(8)
_cell_length_b 17.9116(6)
_cell_length_c 33.5518(11)
_cell_measurement_reflns_used 9925
_cell_measurement_temperature 200.00
_cell_measurement_theta_max 56.123
_cell_measurement_theta_min 3.434
_cell_volume 14273.9(8)
_computing_cell_refinement 'SAINT V8.40B (?, 2016)'
_computing_data_reduction 'SAINT V8.40B (?, 2016)'
_computing_molecular_graphics 'Olex2 1.5 (Dolomanov et al., 2009)'
_computing_publication_material 'Olex2 1.5 (Dolomanov et al., 2009)'
_computing_structure_refinement 'SHELXL 2014/7 (Sheldrick, 2015)'
_computing_structure_solution 'SHELXT 2018/2 (Sheldrick, 2018)'
_diffrn_ambient_temperature 200.00
_diffrn_measured_fraction_theta_full 0.994
_diffrn_measured_fraction_theta_max 0.967
_diffrn_measurement_device_type 'CCD area detector'
_diffrn_measurement_method 'phi and omega scans'
_diffrn_radiation_type GaK\a
_diffrn_radiation_wavelength 1.34139
_diffrn_reflns_av_R_equivalents 0.0628
_diffrn_reflns_av_unetI/netI 0.0526
_diffrn_reflns_Laue_measured_fraction_full 0.994
_diffrn_reflns_Laue_measured_fraction_max 0.967
_diffrn_reflns_limit_h_max 29
_diffrn_reflns_limit_h_min -29
_diffrn_reflns_limit_k_max 22
_diffrn_reflns_limit_k_min -22
_diffrn_reflns_limit_l_max 41
_diffrn_reflns_limit_l_min -34
_diffrn_reflns_number 136260
_diffrn_reflns_point_group_measured_fraction_full 0.995
_diffrn_reflns_point_group_measured_fraction_max 0.967
_diffrn_reflns_theta_full 53.594
_diffrn_reflns_theta_max 57.325
_diffrn_reflns_theta_min 3.238
_exptl_absorpt_coefficient_mu 7.975
_exptl_absorpt_correction_T_max 0.285
_exptl_absorpt_correction_T_min 0.185
_exptl_absorpt_correction_type multi-scan
_exptl_absorpt_process_details 'blessing, Acta Cryst. 1995(A51) 33-38'
_exptl_crystal_colour 'clear whiteish colourless'
_exptl_crystal_colour_lustre clear
_exptl_crystal_colour_modifier whiteish
_exptl_crystal_colour_primary colourless
_exptl_crystal_density_diffrn 1.622
_exptl_crystal_description block
_exptl_crystal_F_000 6848
_exptl_crystal_size_max 0.32
_exptl_crystal_size_mid 0.28
_exptl_crystal_size_min 0.21
_refine_diff_density_max 1.599
_refine_diff_density_min -0.963
_refine_diff_density_rms 0.170
_refine_ls_abs_structure_details
;
 Refined as an inversion twin.
;
_refine_ls_abs_structure_Flack 0.498(12)
_refine_ls_extinction_method none
_refine_ls_goodness_of_fit_ref 1.054
_refine_ls_hydrogen_treatment constr
_refine_ls_matrix_type full
_refine_ls_number_parameters 1290
_refine_ls_number_reflns 26085
_refine_ls_number_restraints 500
_refine_ls_restrained_S_all 1.058
_refine_ls_R_factor_all 0.0574
_refine_ls_R_factor_gt 0.0539
_refine_ls_shift/su_max 0.001
_refine_ls_shift/su_mean 0.000
_refine_ls_structure_factor_coef Fsqd
_refine_ls_weighting_details 'w=1/[\s^2^(Fo^2^)+(0.0821P)^2^+60.0424P] where P=(Fo^2^+2Fc^2^)/3'
_refine_ls_weighting_scheme calc
_refine_ls_wR_factor_gt 0.1373
_refine_ls_wR_factor_ref 0.1396
_reflns_Friedel_coverage 0.966
_reflns_Friedel_fraction_full 0.995
_reflns_Friedel_fraction_max 0.968
_reflns_number_gt 24205
_reflns_number_total 26085
_reflns_threshold_expression 'I > 2\s(I)'
_cod_data_source_file d4ce00496e2.cif
_cod_data_source_block w_CCDC1
_cod_depositor_comments 'Adding full bibliography for 7249036--7249039.cif.'
_cod_database_code 7249039
_shelx_shelxl_version_number 2014/7
_shelx_space_group_comment
;
The symmetry employed for this shelxl refinement is uniquely defined
by the following loop, which should always be used as a source of
symmetry information in preference to the above space-group names.
They are only intended as comments.
;
_shelx_estimated_absorpt_t_max 0.285
_shelx_estimated_absorpt_t_min 0.185
_olex2_refinement_description
;
1. Twinned data refinement
 Scales: 0.502(12)
 0.498(12)
2. Fixed Uiso
 At 1.2 times of:
  All C(H) groups, All C(H,H) groups
 At 1.5 times of:
  All C(H,H,H) groups
3. Restrained distances
 C1S-Cl1S = C1S-Cl2S
 1.78 with sigma of 0.01
 C2S-Cl3S = C2S-Cl4S
 1.78 with sigma of 0.01
 C11-C12 = C13-C14 = C3S-C4S = C5S-C6S
 1.45 with sigma of 0.01
4. Rigid bond restraints
 C11, C12, C13, C14
 with sigma for 1-2 distances of 0.01 and sigma for 1-3 distances of 0.01
 C1S, Cl1S, Cl2S
 with sigma for 1-2 distances of 0.01 and sigma for 1-3 distances of 0.01
 C2S, Cl3S, Cl4S
 with sigma for 1-2 distances of 0.01 and sigma for 1-3 distances of 0.01
 C1, P1, C1, P2
 with sigma for 1-2 distances of 0.01 and sigma for 1-3 distances of 0.01
 C111, C112, C113, C114, C115, C116
 with sigma for 1-2 distances of 0.01 and sigma for 1-3 distances of 0.01
 C621, C622, C623, C624, C625, C626
 with sigma for 1-2 distances of 0.01 and sigma for 1-3 distances of 0.01
5. Uiso/Uaniso restraints and constraints
C11 \\sim C12 \\sim C13 \\sim C14: within 2A with sigma of 0.01 and sigma for
terminal atoms of 0.02 within 2A
C1S \\sim Cl1S \\sim Cl2S: within 2A with sigma of 0.01 and sigma for terminal
atoms of 0.02 within 2A
C2S \\sim Cl3S \\sim Cl4S: within 2A with sigma of 0.01 and sigma for terminal
atoms of 0.02 within 2A
C1 \\sim P1 \\sim P2: within 2A with sigma of 0.01 and sigma for terminal atoms
of 0.02 within 2A
C111 \\sim C112 \\sim C113 \\sim C114 \\sim C115 \\sim C116: within 2A with
sigma of 0.01 and sigma for terminal atoms of 0.02 within 2A
C621 \\sim C622 \\sim C623 \\sim C624 \\sim C625 \\sim C626: within 2A with
sigma of 0.01 and sigma for terminal atoms of 0.02 within 2A
Uanis(C11) \\sim Ueq, Uanis(C12) \\sim Ueq, Uanis(C13) \\sim Ueq, Uanis(C14)
\\sim Ueq, Uanis(C123) \\sim Ueq: with sigma of 0.01 and sigma for terminal
atoms of 0.02
Uanis(C1S) \\sim Ueq, Uanis(Cl1S) \\sim Ueq, Uanis(Cl2S) \\sim Ueq, Uanis(C1)
\\sim Ueq: with sigma of 0.01 and sigma for terminal atoms of 0.02
Uanis(C2S) \\sim Ueq, Uanis(Cl3S) \\sim Ueq, Uanis(Cl4S) \\sim Ueq: with sigma
of 0.01 and sigma for terminal atoms of 0.02
Uanis(C1) \\sim Ueq, Uanis(O5) \\sim Ueq, Uanis(O19) \\sim Ueq, Uanis(O20)
\\sim Ueq, Uanis(O16) \\sim Ueq, Uanis(C812) \\sim Ueq, Uanis(C311) \\sim Ueq:
with sigma of 0.005 and sigma for terminal atoms of 0.01
Uanis(C211) \\sim Ueq, Uanis(C715) \\sim Ueq, Uanis(C725) \\sim Ueq: with sigma
of 0.01 and sigma for terminal atoms of 0.02
Uanis(C111) \\sim Ueq, Uanis(C112) \\sim Ueq, Uanis(C113) \\sim Ueq,
Uanis(C114) \\sim Ueq, Uanis(C115) \\sim Ueq, Uanis(C116) \\sim Ueq: with sigma
of 0.01 and sigma for terminal atoms of 0.02
Uanis(C311) \\sim Ueq, Uanis(C312) \\sim Ueq, Uanis(C313) \\sim Ueq,
Uanis(C314) \\sim Ueq, Uanis(C315) \\sim Ueq, Uanis(C316) \\sim Ueq: with sigma
of 0.01 and sigma for terminal atoms of 0.02
Uanis(C321) \\sim Ueq, Uanis(C322) \\sim Ueq, Uanis(C323) \\sim Ueq,
Uanis(C324) \\sim Ueq, Uanis(C325) \\sim Ueq, Uanis(C326) \\sim Ueq: with sigma
of 0.01 and sigma for terminal atoms of 0.02
Uanis(C411) \\sim Ueq, Uanis(C412) \\sim Ueq, Uanis(C413) \\sim Ueq,
Uanis(C414) \\sim Ueq, Uanis(C415) \\sim Ueq, Uanis(C416) \\sim Ueq: with sigma
of 0.01 and sigma for terminal atoms of 0.02
Uanis(C511) \\sim Ueq, Uanis(C512) \\sim Ueq, Uanis(C513) \\sim Ueq,
Uanis(C514) \\sim Ueq, Uanis(C515) \\sim Ueq, Uanis(C516) \\sim Ueq: with sigma
of 0.01 and sigma for terminal atoms of 0.02
Uanis(C621) \\sim Ueq, Uanis(C622) \\sim Ueq, Uanis(C623) \\sim Ueq,
Uanis(C624) \\sim Ueq, Uanis(C625) \\sim Ueq, Uanis(C626) \\sim Ueq: with sigma
of 0.01 and sigma for terminal atoms of 0.02
6.a Secondary CH2 refined with riding coordinates:
 C1(H1A,H1B), C2(H2A,H2B), C3(H3A,H3B), C4(H4A,H4B), C1S(H1SA,H1SB), C2S(H2SA,
 H2SB)
6.b Aromatic/amide H refined with riding coordinates:
 C112(H112), C113(H113), C114(H114), C115(H115), C116(H116), C122(H122),
 C123(H123), C124(H124), C125(H125), C126(H126), C212(H212), C213(H213),
 C214(H214), C215(H215), C216(H216), C222(H222), C223(H223), C224(H224),
 C225(H225), C226(H226), C312(H312), C313(H313), C314(H314), C315(H315),
 C316(H316), C322(H322), C323(H323), C324(H324), C325(H325), C326(H326),
 C412(H412), C413(H413), C414(H414), C415(H415), C416(H416), C422(H422),
 C423(H423), C424(H424), C425(H425), C426(H426), C512(H512), C513(H513),
 C514(H514), C515(H515), C516(H516), C522(H522), C523(H523), C524(H524),
 C525(H525), C526(H526), C612(H612), C613(H613), C614(H614), C615(H615),
 C616(H616), C622(H622), C623(H623), C624(H624), C625(H625), C626(H626),
 C712(H712), C713(H713), C714(H714), C715(H715), C716(H716), C722(H722),
 C723(H723), C724(H724), C725(H725), C726(H726), C812(H812), C813(H813),
 C814(H814), C815(H815), C816(H816), C822(H822), C823(H823), C824(H824),
 C825(H825), C826(H826)
6.c Fitted hexagon refined as free rotating group:
 C111(C112,C113,C114,C115,C116), C121(C122,C123,C124,C125,C126), C211(C212,
 C213,C214,C215,C216), C221(C222,C223,C224,C225,C226), C311(C312,C313,C314,C315,
 C316), C321(C322,C323,C324,C325,C326), C411(C412,C413,C414,C415,C416),
 C421(C422,C423,C424,C425,C426), C511(C512,C513,C514,C515,C516), C521(C522,C523,
 C524,C525,C526), C611(C612,C613,C614,C615,C616), C621(C622,C623,C624,C625,
 C626), C711(C712,C713,C714,C715,C716), C721(C722,C723,C724,C725,C726),
 C811(C812,C813,C814,C815,C816), C821(C822,C823,C824,C825,C826)
6.d Idealised Me refined as rotating group:
 C12(H12A,H12B,H12C), C14(H14A,H14B,H14C), C4S(H4SA,H4SB,H4SC), C6S(H6SA,H6SB,
 H6SC)
;
_smtbx_masks_void_probe_radius 1.2
_smtbx_masks_void_truncation_radius 1.2
_olex2_submission_special_instructions 'No special instructions were received'

loop_
_space_group_symop_operation_xyz
'x, y, z'
'-x, -y, z+1/2'
'-x+1/2, y+1/2, z+1/2'
'x+1/2, -y+1/2, z'

loop_
_atom_site_label
_atom_site_type_symbol
_atom_site_fract_x
_atom_site_fract_y
_atom_site_fract_z
_atom_site_U_iso_or_equiv
_atom_site_adp_type
_atom_site_occupancy
_atom_site_site_symmetry_order
_atom_site_calc_flag
_atom_site_refinement_flags_posn
_atom_site_refinement_flags_adp
_atom_site_refinement_flags_occupancy
_atom_site_disorder_assembly
_atom_site_disorder_group
Ag1 Ag 0.53240(3) 0.71186(5) 0.61404(3) 0.02246(19) Uani 1 1 d . . . . .
Ag2 Ag 0.59567(4) 0.58872(5) 0.56936(3) 0.02334(19) Uani 1 1 d . . . . .
Ag3 Ag 0.15097(4) 0.41109(5) 0.42672(3) 0.02412(19) Uani 1 1 d . . . . .
Ag4 Ag 0.21161(3) 0.28220(5) 0.38562(3) 0.02256(19) Uani 1 1 d . . . . .
P1 P 0.57827(11) 0.80174(16) 0.56999(10) 0.0220(6) Uani 1 1 d . U . . .
P2 P 0.64509(11) 0.68136(16) 0.52903(10) 0.0208(6) Uani 1 1 d . U . . .
P3 P 0.55214(12) 0.64435(16) 0.67527(9) 0.0196(6) Uani 1 1 d . . . . .
P4 P 0.61420(13) 0.51992(16) 0.62993(9) 0.0217(6) Uani 1 1 d . . . . .
P5 P 0.09982(12) 0.32304(17) 0.46848(10) 0.0244(7) Uani 1 1 d . . . . .
P6 P 0.16493(13) 0.19675(16) 0.43079(10) 0.0237(6) Uani 1 1 d . . . . .
P7 P 0.13579(13) 0.47434(18) 0.36241(10) 0.0262(7) Uani 1 1 d . . . . .
P8 P 0.19278(12) 0.34246(17) 0.32087(9) 0.0224(6) Uani 1 1 d . . . . .
Mo1 Mo 0.41911(4) 0.59951(5) 0.55376(3) 0.0196(2) Uani 1 1 d . . . . .
Mo2 Mo 0.49276(3) 0.47161(5) 0.49756(3) 0.01778(19) Uani 1 1 d . . . . .
Mo3 Mo 0.29831(4) 0.54469(6) 0.59003(3) 0.0242(2) Uani 1 1 d . . . . .
Mo4 Mo 0.37223(3) 0.41922(5) 0.53054(3) 0.01641(19) Uani 1 1 d . . . . .
Mo5 Mo 0.37703(4) 0.57880(5) 0.46440(3) 0.01749(19) Uani 1 1 d . . . . .
Mo6 Mo 0.45017(4) 0.45072(6) 0.40599(3) 0.0238(2) Uani 1 1 d . . . . .
Mo7 Mo 0.25660(3) 0.52819(5) 0.49754(3) 0.01812(19) Uani 1 1 d . . . . .
Mo8 Mo 0.32815(3) 0.39785(5) 0.44136(3) 0.01702(19) Uani 1 1 d . . . . .
O1 O 0.4852(3) 0.6111(4) 0.5744(3) 0.0254(19) Uani 1 1 d . . . . .
O2 O 0.3931(3) 0.6871(4) 0.5488(3) 0.029(2) Uani 1 1 d . . . . .
O3 O 0.5105(3) 0.3794(5) 0.5004(3) 0.0260(19) Uani 1 1 d . . . . .
O4 O 0.5493(3) 0.5158(5) 0.5175(2) 0.0249(18) Uani 1 1 d . . . . .
O5 O 0.2765(3) 0.6337(5) 0.5891(3) 0.037(2) Uani 1 1 d . U . . .
O6 O 0.2765(5) 0.5121(7) 0.6346(3) 0.051(3) Uani 1 1 d . . . . .
O7 O 0.3369(3) 0.4322(5) 0.5756(2) 0.0249(18) Uani 1 1 d . . . . .
O8 O 0.3933(3) 0.3306(4) 0.5317(3) 0.0257(18) Uani 1 1 d . . . . .
O9 O 0.4125(3) 0.5651(4) 0.4172(2) 0.0235(18) Uani 1 1 d . . . . .
O10 O 0.3531(3) 0.6693(4) 0.4617(3) 0.030(2) Uani 1 1 d . . . . .
O11 O 0.4751(4) 0.3601(5) 0.4080(3) 0.035(2) Uani 1 1 d . . . . .
O12 O 0.4723(4) 0.4818(6) 0.3593(3) 0.038(2) Uani 1 1 d . . . . .
O13 O 0.2004(3) 0.4839(4) 0.4740(3) 0.027(2) Uani 1 1 d . . . . .
O14 O 0.2393(3) 0.6199(5) 0.4973(3) 0.0280(19) Uani 1 1 d . . . . .
O15 O 0.3551(4) 0.3093(4) 0.4457(3) 0.030(2) Uani 1 1 d . . . . .
O16 O 0.2629(3) 0.3865(4) 0.4188(2) 0.0195(16) Uani 1 1 d . U . . .
O17 O 0.3768(3) 0.5634(5) 0.5974(3) 0.0249(18) Uani 1 1 d . . . . .
O18 O 0.5032(3) 0.4945(5) 0.4423(2) 0.0241(18) Uani 1 1 d . . . . .
O19 O 0.2459(3) 0.5056(4) 0.5520(2) 0.0201(16) Uani 1 1 d . U . . .
O20 O 0.3709(3) 0.4315(5) 0.3968(2) 0.0222(18) Uani 1 1 d . U . . .
O21 O 0.4409(3) 0.4732(4) 0.5435(2) 0.0141(15) Uani 1 1 d . . . . .
O22 O 0.4439(3) 0.5865(4) 0.4970(2) 0.0173(16) Uani 1 1 d . . . . .
O23 O 0.3052(3) 0.4124(4) 0.4970(2) 0.0175(16) Uani 1 1 d . . . . .
O24 O 0.3087(3) 0.5239(4) 0.4498(2) 0.0170(16) Uani 1 1 d . . . . .
O25 O 0.3447(3) 0.5486(4) 0.5220(2) 0.0181(16) Uani 1 1 d . . . . .
O26 O 0.4035(3) 0.4506(4) 0.4725(2) 0.0225(17) Uani 1 1 d . . . . .
N1 N 0.4410(6) 0.7673(7) 0.6285(4) 0.045(3) Uani 1 1 d . . . . .
N2 N 0.3026(5) 0.2246(8) 0.3691(4) 0.041(3) Uani 1 1 d . . . . .
C1 C 0.6480(4) 0.7737(6) 0.5528(4) 0.017(2) Uani 1 1 d . U . . .
H1A H 0.6743 0.7721 0.5757 0.021 Uiso 1 1 calc R U . . .
H1B H 0.6624 0.8109 0.5335 0.021 Uiso 1 1 calc R U . . .
C2 C 0.6152(5) 0.5837(6) 0.6736(4) 0.023(3) Uani 1 1 d . . . . .
H2A H 0.6172 0.5538 0.6983 0.028 Uiso 1 1 calc R U . . .
H2B H 0.6494 0.6154 0.6723 0.028 Uiso 1 1 calc R U . . .
C3 C 0.0959(5) 0.2292(6) 0.4477(4) 0.027(3) Uani 1 1 d . . . . .
H3A H 0.0694 0.2290 0.4249 0.033 Uiso 1 1 calc R U . . .
H3B H 0.0812 0.1945 0.4681 0.033 Uiso 1 1 calc R U . . .
C4 C 0.1335(5) 0.4084(7) 0.3210(4) 0.024(3) Uani 1 1 d . . . . .
H4A H 0.1336 0.4366 0.2956 0.029 Uiso 1 1 calc R U . . .
H4B H 0.0979 0.3799 0.3223 0.029 Uiso 1 1 calc R U . . .
C11 C 0.3931(5) 0.7741(9) 0.6289(5) 0.044(4) Uani 1 1 d D U . . .
C12 C 0.3311(6) 0.7833(12) 0.6269(8) 0.080(6) Uani 1 1 d D U . . .
H12A H 0.3178 0.8082 0.6512 0.119 Uiso 1 1 calc R U . . .
H12B H 0.3132 0.7341 0.6246 0.119 Uiso 1 1 calc R U . . .
H12C H 0.3212 0.8136 0.6036 0.119 Uiso 1 1 calc R U . . .
C13 C 0.3498(6) 0.2157(9) 0.3741(5) 0.048(4) Uani 1 1 d D U . . .
C14 C 0.4094(6) 0.2104(11) 0.3786(6) 0.064(5) Uani 1 1 d D U . . .
H14A H 0.4210 0.2375 0.4026 0.096 Uiso 1 1 calc R U . . .
H14B H 0.4279 0.2323 0.3552 0.096 Uiso 1 1 calc R U . . .
H14C H 0.4202 0.1578 0.3810 0.096 Uiso 1 1 calc R U . . .
C111 C 0.5902(4) 0.8891(4) 0.5962(3) 0.036(3) Uani 1 1 d G U . . .
C112 C 0.5546(4) 0.9056(5) 0.6279(3) 0.050(3) Uani 1 1 d G U . . .
H112 H 0.5271 0.8704 0.6361 0.060 Uiso 1 1 calc R U . . .
C113 C 0.5594(4) 0.9736(5) 0.6476(3) 0.059(3) Uani 1 1 d G U . . .
H113 H 0.5351 0.9849 0.6692 0.071 Uiso 1 1 calc R U . . .
C114 C 0.5997(4) 1.0251(4) 0.6355(3) 0.053(3) Uani 1 1 d G U . . .
H114 H 0.6030 1.0716 0.6490 0.064 Uiso 1 1 calc R U . . .
C115 C 0.6353(4) 1.0086(4) 0.6038(3) 0.046(3) Uani 1 1 d G U . . .
H115 H 0.6629 1.0438 0.5956 0.055 Uiso 1 1 calc R U . . .
C116 C 0.6306(4) 0.9406(5) 0.5842(3) 0.039(3) Uani 1 1 d G U . . .
H116 H 0.6549 0.9293 0.5625 0.046 Uiso 1 1 calc R U . . .
C121 C 0.5414(3) 0.8267(4) 0.5238(2) 0.023(3) Uani 1 1 d G . . . .
C122 C 0.5663(3) 0.8679(5) 0.4934(3) 0.035(3) Uani 1 1 d G . . . .
H122 H 0.6028 0.8884 0.4971 0.042 Uiso 1 1 calc R U . . .
C123 C 0.5377(4) 0.8789(5) 0.4578(2) 0.046(4) Uani 1 1 d G U . . .
H123 H 0.5547 0.9071 0.4370 0.055 Uiso 1 1 calc R U . . .
C124 C 0.4843(4) 0.8488(6) 0.4525(2) 0.049(4) Uani 1 1 d G . . . .
H124 H 0.4648 0.8564 0.4281 0.059 Uiso 1 1 calc R U . . .
C125 C 0.4594(3) 0.8077(5) 0.4829(3) 0.046(4) Uani 1 1 d G . . . .
H125 H 0.4229 0.7871 0.4793 0.055 Uiso 1 1 calc R U . . .
C126 C 0.4880(3) 0.7967(5) 0.5186(2) 0.035(3) Uani 1 1 d G . . . .
H126 H 0.4710 0.7685 0.5393 0.042 Uiso 1 1 calc R U . . .
C211 C 0.7185(2) 0.6520(4) 0.5232(3) 0.024(3) Uani 1 1 d G U . . .
C212 C 0.7655(3) 0.6968(3) 0.5292(3) 0.038(3) Uani 1 1 d G . . . .
H212 H 0.7609 0.7480 0.5358 0.045 Uiso 1 1 calc R U . . .
C213 C 0.8192(3) 0.6667(5) 0.5255(4) 0.049(4) Uani 1 1 d G . . . .
H213 H 0.8513 0.6974 0.5297 0.058 Uiso 1 1 calc R U . . .
C214 C 0.8259(3) 0.5918(5) 0.5158(4) 0.063(5) Uani 1 1 d G . . . .
H214 H 0.8626 0.5713 0.5133 0.076 Uiso 1 1 calc R U . . .
C215 C 0.7789(4) 0.5470(4) 0.5098(4) 0.060(6) Uani 1 1 d G . . . .
H215 H 0.7835 0.4958 0.5031 0.072 Uiso 1 1 calc R U . . .
C216 C 0.7252(3) 0.5771(4) 0.5134(4) 0.047(4) Uani 1 1 d G . . . .
H216 H 0.6931 0.5464 0.5093 0.057 Uiso 1 1 calc R U . . .
C221 C 0.6234(3) 0.6982(4) 0.47721(19) 0.021(2) Uani 1 1 d G . . . .
C222 C 0.6559(3) 0.7376(5) 0.4500(3) 0.036(3) Uani 1 1 d G . . . .
H222 H 0.6914 0.7572 0.4578 0.043 Uiso 1 1 calc R U . . .
C223 C 0.6365(4) 0.7484(5) 0.4113(2) 0.034(3) Uani 1 1 d G . . . .
H223 H 0.6588 0.7753 0.3927 0.040 Uiso 1 1 calc R U . . .
C224 C 0.5846(4) 0.7197(5) 0.3999(2) 0.059(5) Uani 1 1 d G . . . .
H224 H 0.5713 0.7271 0.3735 0.070 Uiso 1 1 calc R U . . .
C225 C 0.5520(3) 0.6803(5) 0.4271(3) 0.037(3) Uani 1 1 d G . . . .
H225 H 0.5165 0.6607 0.4193 0.045 Uiso 1 1 calc R U . . .
C226 C 0.5714(3) 0.6695(4) 0.4658(2) 0.037(3) Uani 1 1 d G . . . .
H226 H 0.5492 0.6426 0.4844 0.044 Uiso 1 1 calc R U . . .
C311 C 0.5011(3) 0.5819(4) 0.6977(2) 0.022(2) Uani 1 1 d G U . . .
C312 C 0.4574(3) 0.5567(4) 0.67363(19) 0.029(3) Uani 1 1 d G U . . .
H312 H 0.4535 0.5753 0.6473 0.035 Uiso 1 1 calc R U . . .
C313 C 0.4195(3) 0.5043(5) 0.6882(3) 0.050(4) Uani 1 1 d G U . . .
H313 H 0.3896 0.4870 0.6717 0.060 Uiso 1 1 calc R U . . .
C314 C 0.4252(3) 0.4771(4) 0.7268(3) 0.038(3) Uani 1 1 d G U . . .
H314 H 0.3993 0.4412 0.7367 0.045 Uiso 1 1 calc R U . . .
C315 C 0.4689(4) 0.5023(5) 0.7508(2) 0.044(4) Uani 1 1 d G U . . .
H315 H 0.4729 0.4837 0.7772 0.053 Uiso 1 1 calc R U . . .
C316 C 0.5069(3) 0.5547(5) 0.7363(2) 0.034(3) Uani 1 1 d G U . . .
H316 H 0.5368 0.5719 0.7527 0.041 Uiso 1 1 calc R U . . .
C321 C 0.5692(4) 0.7121(4) 0.7143(2) 0.030(3) Uani 1 1 d G U . . .
C322 C 0.5353(4) 0.7751(5) 0.7171(3) 0.046(4) Uani 1 1 d G U . . .
H322 H 0.5041 0.7810 0.6996 0.056 Uiso 1 1 calc R U . . .
C323 C 0.5469(4) 0.8295(4) 0.7455(3) 0.053(4) Uani 1 1 d G U . . .
H323 H 0.5237 0.8726 0.7474 0.063 Uiso 1 1 calc R U . . .
C324 C 0.5925(5) 0.8208(5) 0.7711(3) 0.059(5) Uani 1 1 d G U . . .
H324 H 0.6005 0.8580 0.7905 0.071 Uiso 1 1 calc R U . . .
C325 C 0.6264(4) 0.7578(6) 0.7683(3) 0.049(4) Uani 1 1 d G U . . .
H325 H 0.6576 0.7519 0.7857 0.059 Uiso 1 1 calc R U . . .
C326 C 0.6148(4) 0.7034(5) 0.7399(3) 0.042(3) Uani 1 1 d G U . . .
H326 H 0.6379 0.6604 0.7379 0.051 Uiso 1 1 calc R U . . .
C411 C 0.6849(3) 0.4808(4) 0.6355(3) 0.029(3) Uani 1 1 d G U . . .
C412 C 0.6944(3) 0.4106(4) 0.6519(3) 0.036(3) Uani 1 1 d G U . . .
H412 H 0.6635 0.3794 0.6586 0.043 Uiso 1 1 calc R U . . .
C413 C 0.7491(4) 0.3861(4) 0.6585(3) 0.048(4) Uani 1 1 d G U . . .
H413 H 0.7556 0.3381 0.6697 0.058 Uiso 1 1 calc R U . . .
C414 C 0.7944(3) 0.4317(6) 0.6487(3) 0.050(4) Uani 1 1 d G U . . .
H414 H 0.8318 0.4149 0.6532 0.061 Uiso 1 1 calc R U . . .
C415 C 0.7849(3) 0.5019(6) 0.6324(4) 0.057(5) Uani 1 1 d G U . . .
H415 H 0.8159 0.5331 0.6257 0.068 Uiso 1 1 calc R U . . .
C416 C 0.7302(4) 0.5264(4) 0.6258(3) 0.053(4) Uani 1 1 d G U . . .
H416 H 0.7237 0.5744 0.6146 0.063 Uiso 1 1 calc R U . . .
C421 C 0.5653(3) 0.4452(4) 0.6403(2) 0.033(3) Uani 1 1 d G . . . .
C422 C 0.5340(4) 0.4181(4) 0.6084(2) 0.031(3) Uani 1 1 d G . . . .
H422 H 0.5380 0.4401 0.5828 0.037 Uiso 1 1 calc R U . . .
C423 C 0.4970(4) 0.3590(5) 0.6140(3) 0.055(4) Uani 1 1 d G . . . .
H423 H 0.4756 0.3405 0.5921 0.066 Uiso 1 1 calc R U . . .
C424 C 0.4912(4) 0.3269(4) 0.6514(3) 0.049(4) Uani 1 1 d G . . . .
H424 H 0.4658 0.2864 0.6553 0.059 Uiso 1 1 calc R U . . .
C425 C 0.5224(4) 0.3539(5) 0.6834(2) 0.042(3) Uani 1 1 d G . . . .
H425 H 0.5184 0.3319 0.7090 0.051 Uiso 1 1 calc R U . . .
C426 C 0.5595(4) 0.4130(5) 0.6778(2) 0.032(3) Uani 1 1 d G . . . .
H426 H 0.5808 0.4315 0.6996 0.038 Uiso 1 1 calc R U . . .
C511 C 0.0268(3) 0.3509(5) 0.4719(3) 0.035(3) Uani 1 1 d G U . . .
C512 C -0.0165(3) 0.2997(4) 0.4772(3) 0.036(3) Uani 1 1 d G U . . .
H512 H -0.0085 0.2478 0.4779 0.043 Uiso 1 1 calc R U . . .
C513 C -0.0717(3) 0.3246(5) 0.4815(3) 0.044(4) Uani 1 1 d G U . . .
H513 H -0.1013 0.2896 0.4851 0.053 Uiso 1 1 calc R U . . .
C514 C -0.0834(3) 0.4006(5) 0.4805(4) 0.051(4) Uani 1 1 d G U . . .
H514 H -0.1210 0.4176 0.4834 0.061 Uiso 1 1 calc R U . . .
C515 C -0.0400(4) 0.4517(4) 0.4752(4) 0.059(5) Uani 1 1 d G U . . .
H515 H -0.0480 0.5037 0.4745 0.071 Uiso 1 1 calc R U . . .
C516 C 0.0151(3) 0.4269(4) 0.4709(4) 0.049(4) Uani 1 1 d G U . . .
H516 H 0.0447 0.4618 0.4673 0.059 Uiso 1 1 calc R U . . .
C521 C 0.1240(3) 0.3117(5) 0.5191(2) 0.031(3) Uani 1 1 d G . . . .
C522 C 0.1785(3) 0.3336(5) 0.5285(2) 0.030(3) Uani 1 1 d G . . . .
H522 H 0.2019 0.3553 0.5087 0.035 Uiso 1 1 calc R U . . .
C523 C 0.1989(3) 0.3238(5) 0.5670(3) 0.050(4) Uani 1 1 d G . . . .
H523 H 0.2362 0.3388 0.5735 0.060 Uiso 1 1 calc R U . . .
C524 C 0.1647(4) 0.2920(6) 0.5961(2) 0.047(4) Uani 1 1 d G . . . .
H524 H 0.1786 0.2853 0.6224 0.056 Uiso 1 1 calc R U . . .
C525 C 0.1102(4) 0.2701(6) 0.5866(2) 0.047(4) Uani 1 1 d G . . . .
H525 H 0.0868 0.2484 0.6065 0.056 Uiso 1 1 calc R U . . .
C526 C 0.0898(3) 0.2800(6) 0.5482(3) 0.051(4) Uani 1 1 d G . . . .
H526 H 0.0525 0.2650 0.5417 0.061 Uiso 1 1 calc R U . . .
C611 C 0.2008(3) 0.1722(5) 0.4762(2) 0.034(3) Uani 1 1 d G . . . .
C612 C 0.1735(3) 0.1338(6) 0.5066(3) 0.052(4) Uani 1 1 d G . . . .
H612 H 0.1357 0.1176 0.5031 0.063 Uiso 1 1 calc R U . . .
C613 C 0.2015(5) 0.1191(6) 0.5422(3) 0.056(5) Uani 1 1 d G . . . .
H613 H 0.1828 0.0929 0.5629 0.067 Uiso 1 1 calc R U . . .
C614 C 0.2567(4) 0.1428(7) 0.5473(2) 0.061(5) Uani 1 1 d G . . . .
H614 H 0.2758 0.1328 0.5716 0.073 Uiso 1 1 calc R U . . .
C615 C 0.2840(3) 0.1812(6) 0.5169(3) 0.056(5) Uani 1 1 d G . . . .
H615 H 0.3217 0.1974 0.5204 0.067 Uiso 1 1 calc R U . . .
C616 C 0.2560(3) 0.1959(5) 0.4814(3) 0.036(3) Uani 1 1 d G . . . .
H616 H 0.2747 0.2221 0.4606 0.043 Uiso 1 1 calc R U . . .
C621 C 0.1512(5) 0.1079(5) 0.4056(3) 0.043(3) Uani 1 1 d G U . . .
C622 C 0.1494(6) 0.0398(6) 0.4254(3) 0.067(4) Uani 1 1 d G U . . .
H622 H 0.1580 0.0373 0.4531 0.081 Uiso 1 1 calc R U . . .
C623 C 0.1352(6) -0.0248(5) 0.4048(4) 0.073(4) Uani 1 1 d G U . . .
H623 H 0.1341 -0.0714 0.4183 0.088 Uiso 1 1 calc R U . . .
C624 C 0.1228(6) -0.0213(5) 0.3643(4) 0.079(4) Uani 1 1 d G U . . .
H624 H 0.1131 -0.0654 0.3502 0.095 Uiso 1 1 calc R U . . .
C625 C 0.1245(6) 0.0468(7) 0.3445(3) 0.069(4) Uani 1 1 d G U . . .
H625 H 0.1160 0.0493 0.3169 0.083 Uiso 1 1 calc R U . . .
C626 C 0.1387(5) 0.1114(5) 0.3652(3) 0.057(3) Uani 1 1 d G U . . .
H626 H 0.1399 0.1580 0.3517 0.069 Uiso 1 1 calc R U . . .
C711 C 0.1863(4) 0.5460(5) 0.3483(3) 0.033(3) Uani 1 1 d G . . . .
C712 C 0.1879(4) 0.5761(5) 0.3101(3) 0.056(4) Uani 1 1 d G . . . .
H712 H 0.1623 0.5591 0.2904 0.067 Uiso 1 1 calc R U . . .
C713 C 0.2270(4) 0.6312(6) 0.3009(2) 0.051(4) Uani 1 1 d G . . . .
H713 H 0.2281 0.6518 0.2748 0.061 Uiso 1 1 calc R U . . .
C714 C 0.2644(4) 0.6562(5) 0.3298(3) 0.056(5) Uani 1 1 d G . . . .
H714 H 0.2911 0.6939 0.3235 0.067 Uiso 1 1 calc R U . . .
C715 C 0.2628(4) 0.6261(5) 0.3680(3) 0.044(4) Uani 1 1 d G U . . .
H715 H 0.2884 0.6432 0.3877 0.052 Uiso 1 1 calc R U . . .
C716 C 0.2237(4) 0.5710(5) 0.3772(2) 0.051(4) Uani 1 1 d G . . . .
H716 H 0.2226 0.5504 0.4033 0.061 Uiso 1 1 calc R U . . .
C721 C 0.0676(3) 0.5182(5) 0.3570(3) 0.035(3) Uani 1 1 d G . . . .
C722 C 0.0609(4) 0.5915(5) 0.3442(3) 0.051(4) Uani 1 1 d G . . . .
H722 H 0.0931 0.6217 0.3394 0.061 Uiso 1 1 calc R U . . .
C723 C 0.0073(5) 0.6205(5) 0.3385(4) 0.073(6) Uani 1 1 d G . . . .
H723 H 0.0027 0.6706 0.3297 0.087 Uiso 1 1 calc R U . . .
C724 C -0.0398(3) 0.5763(7) 0.3455(4) 0.063(5) Uani 1 1 d G . . . .
H724 H -0.0764 0.5962 0.3416 0.075 Uiso 1 1 calc R U . . .
C725 C -0.0331(3) 0.5030(6) 0.3583(4) 0.066(5) Uani 1 1 d G U . . .
H725 H -0.0653 0.4728 0.3632 0.079 Uiso 1 1 calc R U . . .
C726 C 0.0205(4) 0.4740(5) 0.3641(4) 0.058(5) Uani 1 1 d G . . . .
H726 H 0.0250 0.4239 0.3728 0.070 Uiso 1 1 calc R U . . .
C811 C 0.1759(3) 0.2729(4) 0.2837(3) 0.026(3) Uani 1 1 d G . . . .
C812 C 0.1325(4) 0.2811(5) 0.2563(3) 0.051(4) Uani 1 1 d G U . . .
H812 H 0.1107 0.3256 0.2560 0.061 Uiso 1 1 calc R U . . .
C813 C 0.1210(4) 0.2243(6) 0.2293(3) 0.065(5) Uani 1 1 d G . . . .
H813 H 0.0913 0.2299 0.2105 0.077 Uiso 1 1 calc R U . . .
C814 C 0.1529(5) 0.1593(5) 0.2297(3) 0.062(5) Uani 1 1 d G . . . .
H814 H 0.1450 0.1204 0.2112 0.075 Uiso 1 1 calc R U . . .
C815 C 0.1963(5) 0.1511(5) 0.2571(3) 0.081(7) Uani 1 1 d G . . . .
H815 H 0.2181 0.1066 0.2574 0.097 Uiso 1 1 calc R U . . .
C816 C 0.2078(4) 0.2079(5) 0.2841(3) 0.039(3) Uani 1 1 d G . . . .
H816 H 0.2375 0.2023 0.3029 0.047 Uiso 1 1 calc R U . . .
C821 C 0.2499(3) 0.3965(4) 0.2964(2) 0.026(3) Uani 1 1 d G . . . .
C822 C 0.2437(3) 0.4234(5) 0.2578(2) 0.034(3) Uani 1 1 d G . . . .
H822 H 0.2125 0.4081 0.2420 0.041 Uiso 1 1 calc R U . . .
C823 C 0.2831(4) 0.4728(5) 0.24222(19) 0.040(4) Uani 1 1 d G . . . .
H823 H 0.2789 0.4912 0.2158 0.048 Uiso 1 1 calc R U . . .
C824 C 0.3287(3) 0.4953(4) 0.2653(3) 0.038(3) Uani 1 1 d G . . . .
H824 H 0.3557 0.5290 0.2546 0.045 Uiso 1 1 calc R U . . .
C825 C 0.3349(3) 0.4684(5) 0.3039(2) 0.038(3) Uani 1 1 d G . . . .
H825 H 0.3661 0.4837 0.3196 0.045 Uiso 1 1 calc R U . . .
C826 C 0.2955(3) 0.4190(4) 0.31944(18) 0.025(3) Uani 1 1 d G . . . .
H826 H 0.2997 0.4006 0.3458 0.030 Uiso 1 1 calc R U . . .
C1S C 0.2737(8) 0.032(2) 0.3634(4) 0.130(7) Uani 1 1 d D U . . .
H1SA H 0.2488 -0.0122 0.3631 0.156 Uiso 1 1 calc R U . . .
H1SB H 0.2497 0.0771 0.3658 0.156 Uiso 1 1 calc R U . . .
Cl1S Cl 0.3196(4) 0.0270(5) 0.4047(3) 0.131(3) Uani 1 1 d D U . . .
Cl2S Cl 0.3121(4) 0.0360(5) 0.3184(3) 0.127(3) Uani 1 1 d D U . . .
C2S C 0.4446(16) 0.6471(15) 0.3393(6) 0.165(8) Uani 1 1 d D U . . .
H2SA H 0.4861 0.6482 0.3424 0.198 Uiso 1 1 calc R U . . .
H2SB H 0.4303 0.5990 0.3497 0.198 Uiso 1 1 calc R U . . .
Cl3S Cl 0.4131(4) 0.7236(4) 0.3655(3) 0.139(3) Uani 1 1 d D U . . .
Cl4S Cl 0.4260(6) 0.6576(7) 0.2884(4) 0.199(5) Uani 1 1 d D U . . .
N1S N 0.0467(6) 0.2826(9) 0.3546(5) 0.057(4) Uani 1 1 d . . . . .
C4S C 0.0124(10) 0.1747(10) 0.3118(6) 0.074(6) Uani 1 1 d D . . . .
H4SA H 0.0381 0.1319 0.3119 0.112 Uiso 1 1 calc R U . . .
H4SB H 0.0075 0.1926 0.2844 0.112 Uiso 1 1 calc R U . . .
H4SC H -0.0241 0.1595 0.3227 0.112 Uiso 1 1 calc R U . . .
N2S N 0.1927(7) 0.7691(14) 0.6474(7) 0.092(7) Uani 1 1 d . . . . .
C3S C 0.0361(8) 0.2347(9) 0.3364(5) 0.053(4) Uani 1 1 d D . . . .
C5S C 0.1946(8) 0.7154(10) 0.6605(6) 0.055(5) Uani 1 1 d D . . . .
C6S C 0.1931(8) 0.6403(10) 0.6766(6) 0.073(6) Uani 1 1 d D . . . .
H6SA H 0.2122 0.6394 0.7025 0.109 Uiso 1 1 calc R U . . .
H6SB H 0.2124 0.6062 0.6582 0.109 Uiso 1 1 calc R U . . .
H6SC H 0.1539 0.6245 0.6799 0.109 Uiso 1 1 calc R U . . .

loop_
_atom_site_aniso_label
_atom_site_aniso_U_11
_atom_site_aniso_U_22
_atom_site_aniso_U_33
_atom_site_aniso_U_23
_atom_site_aniso_U_13
_atom_site_aniso_U_12
Ag1 0.0187(4) 0.0233(4) 0.0254(5) 0.0011(3) 0.0026(3) -0.0035(3)
Ag2 0.0223(4) 0.0241(4) 0.0237(5) -0.0010(3) 0.0000(4) -0.0063(3)
Ag3 0.0226(4) 0.0253(4) 0.0244(5) 0.0049(4) 0.0006(4) -0.0076(3)
Ag4 0.0198(4) 0.0251(4) 0.0228(4) 0.0063(3) -0.0006(3) -0.0062(3)
P1 0.0130(12) 0.0213(14) 0.0315(17) -0.0017(12) 0.0094(12) -0.0030(10)
P2 0.0123(12) 0.0204(14) 0.0297(17) -0.0019(12) 0.0033(12) -0.0007(10)
P3 0.0200(13) 0.0197(13) 0.0192(15) -0.0044(11) -0.0008(12) 0.0001(11)
P4 0.0236(14) 0.0227(14) 0.0187(15) -0.0074(11) -0.0011(12) 0.0028(11)
P5 0.0204(14) 0.0226(15) 0.0302(18) -0.0009(13) 0.0029(13) -0.0085(11)
P6 0.0243(14) 0.0168(13) 0.0300(18) 0.0029(12) 0.0007(13) -0.0037(11)
P7 0.0188(14) 0.0303(16) 0.0295(18) 0.0092(13) -0.0015(13) -0.0027(12)
P8 0.0157(13) 0.0276(15) 0.0239(16) 0.0004(12) -0.0010(12) -0.0006(11)
Mo1 0.0151(4) 0.0193(4) 0.0243(5) -0.0063(4) -0.0019(4) -0.0016(3)
Mo2 0.0097(4) 0.0206(4) 0.0230(5) -0.0032(4) -0.0011(4) -0.0022(3)
Mo3 0.0162(4) 0.0318(5) 0.0246(5) -0.0042(4) 0.0003(4) 0.0016(4)
Mo4 0.0122(4) 0.0156(4) 0.0214(5) 0.0031(3) -0.0017(4) -0.0010(3)
Mo5 0.0148(4) 0.0156(4) 0.0221(5) 0.0026(4) -0.0027(4) -0.0031(3)
Mo6 0.0169(4) 0.0321(5) 0.0223(5) -0.0052(4) 0.0026(4) -0.0033(4)
Mo7 0.0116(4) 0.0191(4) 0.0237(5) -0.0006(4) -0.0009(4) 0.0012(3)
Mo8 0.0109(4) 0.0172(4) 0.0230(5) -0.0031(4) -0.0023(3) -0.0021(3)
O1 0.025(4) 0.021(4) 0.030(5) -0.012(3) -0.005(4) 0.000(3)
O2 0.023(4) 0.016(4) 0.047(6) -0.008(4) -0.009(4) 0.003(3)
O3 0.009(3) 0.036(5) 0.033(5) -0.005(4) -0.006(3) 0.008(3)
O4 0.021(4) 0.037(5) 0.017(4) -0.010(3) 0.004(3) -0.005(3)
O5 0.010(4) 0.041(5) 0.060(6) -0.010(4) 0.010(4) 0.005(3)
O6 0.064(7) 0.066(7) 0.022(5) -0.002(5) 0.025(5) -0.003(6)
O7 0.030(4) 0.026(4) 0.019(4) 0.007(3) -0.015(4) -0.008(3)
O8 0.028(4) 0.013(4) 0.036(5) 0.006(3) -0.001(4) -0.001(3)
O9 0.025(4) 0.025(4) 0.020(4) 0.001(3) 0.018(3) -0.005(3)
O10 0.021(4) 0.017(4) 0.052(6) 0.002(4) -0.005(4) 0.007(3)
O11 0.028(4) 0.036(5) 0.042(6) -0.017(4) -0.013(4) 0.013(4)
O12 0.024(5) 0.057(6) 0.031(6) -0.012(5) 0.014(4) -0.007(4)
O13 0.016(4) 0.013(4) 0.051(6) 0.003(4) -0.005(4) -0.006(3)
O14 0.015(4) 0.023(4) 0.046(6) 0.002(4) 0.005(4) 0.004(3)
O15 0.029(4) 0.019(4) 0.042(6) -0.001(4) -0.006(4) -0.003(3)
O16 0.008(3) 0.025(3) 0.026(4) -0.004(3) -0.004(3) -0.003(3)
O17 0.018(4) 0.040(5) 0.017(4) -0.007(4) 0.000(3) -0.005(3)
O18 0.018(4) 0.048(5) 0.006(4) -0.006(3) 0.003(3) -0.018(4)
O19 0.007(3) 0.030(4) 0.023(4) 0.007(3) -0.002(3) 0.003(3)
O20 0.015(3) 0.029(4) 0.022(4) -0.002(3) -0.004(3) -0.017(3)
O21 0.008(3) 0.030(4) 0.004(4) 0.003(3) -0.002(3) -0.009(3)
O22 0.013(3) 0.020(4) 0.019(4) 0.003(3) -0.003(3) -0.003(3)
O23 0.009(3) 0.027(4) 0.016(4) -0.003(3) 0.006(3) -0.010(3)
O24 0.004(3) 0.018(4) 0.029(5) 0.008(3) -0.001(3) -0.002(3)
O25 0.018(4) 0.023(4) 0.013(4) -0.002(3) -0.004(3) 0.002(3)
O26 0.023(4) 0.021(4) 0.023(5) -0.002(3) 0.011(3) -0.006(3)
N1 0.044(8) 0.038(7) 0.052(9) -0.007(6) 0.016(6) -0.002(6)
N2 0.031(6) 0.056(8) 0.035(7) 0.004(6) -0.008(5) 0.001(6)
C1 0.008(3) 0.021(4) 0.023(4) -0.009(4) 0.004(3) -0.001(3)
C2 0.020(6) 0.018(5) 0.033(7) -0.006(5) 0.000(5) 0.000(4)
C3 0.034(6) 0.014(5) 0.034(7) 0.005(5) 0.019(6) 0.002(5)
C4 0.015(5) 0.032(6) 0.026(7) -0.001(5) -0.005(5) 0.006(5)
C11 0.028(6) 0.051(7) 0.051(8) -0.020(6) -0.002(6) -0.005(6)
C12 0.036(7) 0.082(12) 0.121(15) -0.036(11) -0.012(9) 0.005(8)
C13 0.054(7) 0.051(8) 0.040(7) -0.003(6) 0.002(6) 0.006(6)
C14 0.048(8) 0.075(11) 0.068(11) -0.013(9) -0.005(8) 0.000(8)
C111 0.033(5) 0.022(5) 0.053(6) -0.006(5) 0.009(5) -0.018(4)
C112 0.050(6) 0.041(6) 0.060(7) -0.017(5) 0.012(5) -0.018(5)
C113 0.061(7) 0.050(6) 0.068(7) -0.015(5) 0.021(6) -0.017(6)
C114 0.050(6) 0.038(6) 0.071(7) -0.015(5) 0.029(6) -0.010(5)
C115 0.041(6) 0.035(5) 0.061(7) -0.016(5) 0.018(5) -0.015(5)
C116 0.036(5) 0.032(5) 0.048(6) -0.008(5) 0.008(5) -0.015(5)
C121 0.027(6) 0.021(6) 0.022(6) 0.006(5) 0.009(5) 0.019(5)
C122 0.027(6) 0.027(7) 0.049(9) 0.013(6) -0.003(6) -0.004(5)
C123 0.065(8) 0.021(6) 0.052(8) 0.018(6) 0.004(7) 0.004(6)
C124 0.042(8) 0.059(10) 0.047(10) -0.003(8) -0.002(7) 0.011(7)
C125 0.032(7) 0.048(9) 0.056(11) -0.010(7) -0.002(7) 0.013(7)
C126 0.033(7) 0.038(7) 0.033(8) 0.005(6) -0.001(6) 0.010(6)
C211 0.020(5) 0.012(5) 0.038(7) 0.002(5) -0.007(5) 0.009(4)
C212 0.021(6) 0.026(6) 0.066(10) -0.014(6) 0.000(6) 0.006(5)
C213 0.012(6) 0.050(9) 0.083(13) -0.012(8) -0.002(7) -0.001(6)
C214 0.043(9) 0.071(12) 0.076(14) -0.003(10) 0.026(9) 0.017(8)
C215 0.048(9) 0.015(6) 0.116(17) -0.007(8) 0.044(10) -0.001(6)
C216 0.023(6) 0.018(6) 0.101(14) -0.008(7) 0.020(8) -0.007(5)
C221 0.026(6) 0.015(5) 0.023(6) -0.009(4) 0.005(5) 0.002(4)
C222 0.032(7) 0.031(7) 0.045(9) -0.004(6) 0.025(6) -0.013(6)
C223 0.034(7) 0.024(6) 0.042(9) 0.005(6) 0.005(6) -0.013(5)
C224 0.079(12) 0.070(12) 0.026(8) -0.002(8) 0.003(8) 0.043(10)
C225 0.038(7) 0.028(7) 0.045(9) 0.015(6) -0.024(7) 0.003(6)
C226 0.035(7) 0.023(6) 0.052(9) -0.005(6) 0.013(7) -0.002(5)
C311 0.025(5) 0.021(4) 0.020(5) -0.007(4) 0.015(4) 0.001(4)
C312 0.026(6) 0.021(5) 0.041(7) -0.003(5) 0.001(5) 0.000(5)
C313 0.049(8) 0.034(7) 0.066(9) -0.006(7) 0.009(7) -0.010(6)
C314 0.042(7) 0.023(6) 0.048(8) 0.007(5) 0.007(6) -0.002(5)
C315 0.047(7) 0.053(8) 0.033(7) 0.000(6) 0.017(6) 0.001(6)
C316 0.035(6) 0.040(6) 0.027(6) 0.000(5) 0.001(5) 0.003(5)
C321 0.049(7) 0.027(6) 0.015(6) -0.015(5) 0.006(5) -0.002(5)
C322 0.050(8) 0.043(7) 0.046(8) -0.008(6) -0.007(7) 0.005(6)
C323 0.067(9) 0.044(7) 0.047(8) -0.022(6) 0.001(7) 0.007(7)
C324 0.068(9) 0.053(8) 0.056(9) -0.016(7) 0.012(8) -0.009(7)
C325 0.057(8) 0.052(8) 0.037(8) -0.002(6) -0.009(7) -0.018(7)
C326 0.038(7) 0.051(7) 0.037(7) -0.007(6) -0.001(6) 0.011(6)
C411 0.019(5) 0.029(6) 0.037(7) -0.011(5) -0.006(5) 0.009(5)
C412 0.039(7) 0.023(6) 0.047(8) -0.015(5) 0.000(6) 0.008(5)
C413 0.057(8) 0.044(7) 0.043(8) -0.008(6) -0.002(7) 0.016(7)
C414 0.030(6) 0.068(9) 0.054(9) -0.017(7) -0.008(6) 0.022(6)
C415 0.034(7) 0.066(9) 0.070(10) -0.004(8) 0.011(7) 0.021(7)
C416 0.039(7) 0.055(8) 0.064(9) -0.008(7) 0.000(7) 0.001(6)
C421 0.030(6) 0.038(7) 0.032(8) -0.015(6) -0.010(6) 0.008(6)
C422 0.029(6) 0.012(5) 0.052(9) 0.018(5) -0.001(6) 0.000(4)
C423 0.049(9) 0.054(10) 0.061(11) -0.001(8) -0.021(9) 0.012(8)
C424 0.052(9) 0.029(7) 0.066(11) 0.008(7) 0.009(8) 0.010(6)
C425 0.046(8) 0.052(9) 0.029(8) 0.013(6) 0.006(6) 0.005(7)
C426 0.036(7) 0.025(6) 0.035(8) 0.005(5) -0.005(6) -0.012(5)
C511 0.038(6) 0.030(6) 0.039(7) -0.004(5) 0.009(6) -0.007(5)
C512 0.021(5) 0.035(6) 0.051(8) 0.002(6) -0.006(5) 0.004(5)
C513 0.029(6) 0.050(8) 0.054(8) 0.004(6) -0.013(6) -0.008(6)
C514 0.035(7) 0.041(7) 0.077(10) 0.016(7) 0.004(7) 0.012(6)
C515 0.051(8) 0.043(7) 0.084(10) 0.013(7) 0.017(8) -0.002(7)
C516 0.046(7) 0.033(7) 0.068(9) 0.014(6) 0.021(7) -0.004(6)
C521 0.025(6) 0.042(7) 0.028(7) 0.002(6) -0.007(5) -0.009(5)
C522 0.040(7) 0.020(6) 0.029(7) 0.001(5) -0.006(6) -0.002(5)
C523 0.046(9) 0.035(8) 0.070(12) -0.010(8) 0.009(9) -0.010(7)
C524 0.078(12) 0.027(7) 0.036(9) 0.005(6) -0.022(8) -0.009(7)
C525 0.066(11) 0.052(9) 0.021(8) 0.018(6) 0.011(7) 0.009(8)
C526 0.043(8) 0.065(11) 0.045(10) 0.018(8) -0.013(7) -0.010(8)
C611 0.024(6) 0.032(7) 0.045(9) 0.004(6) -0.003(6) 0.012(5)
C612 0.050(9) 0.033(8) 0.074(12) 0.019(8) 0.017(9) -0.016(7)
C613 0.054(10) 0.063(11) 0.052(11) 0.033(9) -0.011(8) -0.014(8)
C614 0.086(13) 0.076(12) 0.021(8) 0.016(8) -0.007(8) 0.043(10)
C615 0.028(7) 0.079(12) 0.060(12) -0.011(9) 0.000(7) 0.018(8)
C616 0.035(7) 0.042(8) 0.030(8) 0.001(6) -0.001(6) -0.001(6)
C621 0.048(6) 0.026(5) 0.055(6) -0.003(5) 0.003(6) 0.006(5)
C622 0.088(8) 0.046(6) 0.068(7) 0.002(5) 0.007(7) -0.002(6)
C623 0.092(8) 0.048(6) 0.080(7) -0.001(6) 0.008(7) -0.012(6)
C624 0.091(8) 0.059(6) 0.088(7) -0.009(6) -0.012(7) -0.011(7)
C625 0.075(7) 0.059(6) 0.073(7) -0.017(6) -0.015(7) 0.012(6)
C626 0.062(7) 0.045(6) 0.065(7) -0.005(5) -0.005(6) 0.011(6)
C711 0.035(7) 0.022(6) 0.043(8) 0.021(6) 0.009(6) 0.000(5)
C712 0.069(11) 0.055(10) 0.045(10) 0.019(8) 0.000(9) 0.014(9)
C713 0.041(8) 0.062(10) 0.048(10) 0.024(8) 0.018(7) 0.005(8)
C714 0.049(9) 0.039(8) 0.080(13) 0.002(8) 0.011(9) -0.017(7)
C715 0.035(7) 0.035(6) 0.062(9) 0.000(6) -0.019(6) -0.021(5)
C716 0.052(9) 0.032(7) 0.070(12) 0.016(7) -0.007(8) -0.008(7)
C721 0.023(6) 0.046(8) 0.036(8) -0.006(6) 0.006(6) 0.010(6)
C722 0.049(9) 0.059(10) 0.045(10) -0.006(8) 0.001(8) 0.007(8)
C723 0.094(16) 0.059(11) 0.064(13) -0.012(10) -0.014(12) 0.026(11)
C724 0.037(9) 0.068(12) 0.083(15) -0.001(10) -0.006(9) 0.015(8)
C725 0.029(7) 0.073(10) 0.097(11) -0.001(9) 0.011(7) -0.012(7)
C726 0.035(8) 0.059(10) 0.080(14) -0.007(9) -0.015(9) 0.011(7)
C811 0.014(5) 0.035(7) 0.029(7) -0.002(5) -0.003(5) -0.016(5)
C812 0.047(6) 0.060(6) 0.046(6) -0.009(5) -0.010(5) -0.006(5)
C813 0.082(13) 0.067(12) 0.045(11) -0.018(9) -0.022(10) -0.033(10)
C814 0.094(14) 0.049(10) 0.044(10) -0.020(8) 0.022(10) -0.013(9)
C815 0.14(2) 0.055(11) 0.049(12) -0.022(9) -0.031(13) 0.010(12)
C816 0.032(7) 0.055(9) 0.031(8) -0.015(6) 0.010(6) -0.010(6)
C821 0.030(6) 0.032(6) 0.016(6) 0.009(5) -0.009(5) -0.013(5)
C822 0.026(6) 0.046(8) 0.031(7) 0.011(6) 0.008(6) 0.009(6)
C823 0.042(8) 0.053(9) 0.025(7) 0.027(6) 0.003(6) 0.023(7)
C824 0.047(8) 0.028(7) 0.038(8) -0.003(6) 0.031(7) -0.013(6)
C825 0.044(8) 0.026(7) 0.042(9) -0.005(6) -0.003(7) -0.015(6)
C826 0.025(6) 0.027(6) 0.022(6) 0.003(5) 0.012(5) 0.013(5)
C1S 0.129(11) 0.130(12) 0.132(10) 0.004(10) -0.017(8) -0.008(10)
Cl1S 0.119(6) 0.126(6) 0.149(7) 0.011(5) -0.017(5) 0.002(5)
Cl2S 0.108(5) 0.131(6) 0.143(6) 0.011(5) -0.020(5) -0.020(5)
C2S 0.181(13) 0.145(12) 0.169(11) -0.026(10) 0.028(10) 0.006(10)
Cl3S 0.149(7) 0.096(5) 0.173(7) -0.041(5) 0.035(6) -0.038(5)
Cl4S 0.255(12) 0.178(9) 0.164(8) -0.014(7) 0.063(9) -0.007(9)
N1S 0.039(7) 0.061(10) 0.072(11) 0.023(8) 0.009(7) -0.001(7)
C4S 0.112(17) 0.058(11) 0.054(12) -0.019(9) 0.018(12) -0.005(11)
N2S 0.044(9) 0.115(17) 0.119(18) 0.012(14) 0.019(10) 0.038(11)
C3S 0.069(12) 0.049(10) 0.042(10) -0.006(8) 0.009(8) -0.024(9)
C5S 0.053(10) 0.064(12) 0.048(11) 0.002(9) 0.007(8) 0.029(9)
C6S 0.053(11) 0.110(17) 0.055(12) -0.023(11) -0.017(9) 0.018(11)

loop_
_atom_type_symbol
_atom_type_description
_atom_type_scat_dispersion_real
_atom_type_scat_dispersion_imag
_atom_type_scat_source
C C 0.0137 0.0067 'International Tables Vol C Tables 4.2.6.8 and 6.1.1.4'
H H 0.0000 0.0000 'International Tables Vol C Tables 4.2.6.8 and 6.1.1.4'
N N 0.0241 0.0134 'International Tables Vol C Tables 4.2.6.8 and 6.1.1.4'
O O 0.0389 0.0241 'International Tables Vol C Tables 4.2.6.8 and 6.1.1.4'
Mo Mo -0.2157 2.1595 'International Tables Vol C Tables 4.2.6.8 and 6.1.1.4'
Ag Ag 0.0782 3.3823 'International Tables Vol C Tables 4.2.6.8 and 6.1.1.4'
P P 0.2543 0.3332 'International Tables Vol C Tables 4.2.6.8 and 6.1.1.4'
Cl Cl 0.3281 0.5435 'International Tables Vol C Tables 4.2.6.8 and 6.1.1.4'

loop_
_geom_angle_atom_site_label_1
_geom_angle_atom_site_label_2
_geom_angle_atom_site_label_3
_geom_angle
_geom_angle_site_symmetry_1
_geom_angle_site_symmetry_3
_geom_angle_publ_flag
P1 Ag1 Ag2 87.69(7) . . ?
P1 Ag1 O1 110.7(2) . . ?
P3 Ag1 Ag2 87.75(7) . . ?
P3 Ag1 P1 138.92(11) . . ?
P3 Ag1 O1 100.2(2) . . ?
P3 Ag1 N1 101.9(3) . . ?
O1 Ag1 Ag2 56.01(19) . . ?
N1 Ag1 Ag2 146.0(3) . . ?
N1 Ag1 P1 104.5(3) . . ?
N1 Ag1 O1 90.0(4) . . ?
P2 Ag2 Ag1 91.01(7) . . ?
P4 Ag2 Ag1 92.58(8) . . ?
P4 Ag2 P2 136.46(11) . . ?
P4 Ag2 O4 114.2(2) . . ?
O4 Ag2 Ag1 120.91(19) . . ?
O4 Ag2 P2 100.7(2) . . ?
P5 Ag3 Ag4 90.31(8) . . ?
P5 Ag3 P7 136.80(11) . . ?
P7 Ag3 Ag4 91.21(9) . . ?
O13 Ag3 Ag4 119.0(2) . . ?
O13 Ag3 P5 102.6(2) . . ?
O13 Ag3 P7 114.0(2) . . ?
P6 Ag4 Ag3 88.81(8) . . ?
P6 Ag4 P8 138.11(11) . . ?
P6 Ag4 O16 114.7(2) . . ?
P6 Ag4 N2 106.2(3) . . ?
P8 Ag4 Ag3 88.93(8) . . ?
P8 Ag4 O16 98.8(2) . . ?
O16 Ag4 Ag3 57.43(17) . . ?
N2 Ag4 Ag3 146.6(3) . . ?
N2 Ag4 P8 98.3(3) . . ?
N2 Ag4 O16 89.2(3) . . ?
C1 P1 Ag1 114.5(4) . . ?
C1 P1 C121 103.5(5) . . ?
C111 P1 Ag1 110.2(3) . . ?
C111 P1 C1 104.3(5) . . ?
C111 P1 C121 105.8(5) . . ?
C121 P1 Ag1 117.3(3) . . ?
C1 P2 Ag2 112.9(4) . . ?
C1 P2 C221 105.9(5) . . ?
C211 P2 Ag2 108.8(3) . . ?
C211 P2 C1 105.6(4) . . ?
C211 P2 C221 102.2(4) . . ?
C221 P2 Ag2 120.0(3) . . ?
C2 P3 Ag1 114.9(4) . . ?
C311 P3 Ag1 121.9(3) . . ?
C311 P3 C2 101.1(5) . . ?
C311 P3 C321 105.1(4) . . ?
C321 P3 Ag1 108.5(3) . . ?
C321 P3 C2 103.4(5) . . ?
C2 P4 Ag2 110.6(4) . . ?
C411 P4 Ag2 116.7(3) . . ?
C411 P4 C2 98.2(5) . . ?
C421 P4 Ag2 115.0(3) . . ?
C421 P4 C2 108.2(5) . . ?
C421 P4 C411 106.7(4) . . ?
C3 P5 Ag3 113.7(4) . . ?
C511 P5 Ag3 109.7(3) . . ?
C511 P5 C3 103.3(5) . . ?
C521 P5 Ag3 117.1(3) . . ?
C521 P5 C3 105.9(6) . . ?
C521 P5 C511 106.0(5) . . ?
C3 P6 Ag4 113.8(4) . . ?
C3 P6 C621 105.0(6) . . ?
C611 P6 Ag4 117.9(3) . . ?
C611 P6 C3 103.8(6) . . ?
C611 P6 C621 105.2(5) . . ?
C621 P6 Ag4 110.0(4) . . ?
C4 P7 Ag3 111.9(4) . . ?
C711 P7 Ag3 117.1(3) . . ?
C711 P7 C4 106.1(5) . . ?
C721 P7 Ag3 114.7(4) . . ?
C721 P7 C4 100.3(5) . . ?
C721 P7 C711 104.9(5) . . ?
C4 P8 Ag4 114.7(4) . . ?
C4 P8 C821 103.0(5) . . ?
C811 P8 Ag4 110.3(3) . . ?
C811 P8 C4 105.9(5) . . ?
C811 P8 C821 102.5(4) . . ?
C821 P8 Ag4 119.0(3) . . ?
O1 Mo1 Mo5 132.6(3) . . ?
O1 Mo1 O17 102.4(4) . . ?
O1 Mo1 O21 88.5(3) . . ?
O1 Mo1 O22 97.3(4) . . ?
O1 Mo1 O25 161.7(3) . . ?
O2 Mo1 Mo5 84.3(3) . . ?
O2 Mo1 O1 105.0(4) . . ?
O2 Mo1 O17 101.5(4) . . ?
O2 Mo1 O21 163.5(3) . . ?
O2 Mo1 O22 96.9(4) . . ?
O2 Mo1 O25 92.4(3) . . ?
O17 Mo1 Mo5 121.5(2) . . ?
O17 Mo1 O21 84.3(3) . . ?
O17 Mo1 O22 148.4(3) . . ?
O17 Mo1 O25 79.0(3) . . ?
O21 Mo1 Mo5 79.56(17) . . ?
O22 Mo1 Mo5 35.4(2) . . ?
O22 Mo1 O21 71.6(3) . . ?
O22 Mo1 O25 74.7(3) . . ?
O25 Mo1 Mo5 42.4(2) . . ?
O25 Mo1 O21 73.4(2) . . ?
O3 Mo2 Mo4 85.3(3) . . ?
O3 Mo2 O18 103.2(4) . . ?
O3 Mo2 O21 97.2(4) . . ?
O3 Mo2 O22 164.7(3) . . ?
O3 Mo2 O26 95.1(3) . . ?
O4 Mo2 Mo4 135.0(3) . . ?
O4 Mo2 O3 103.5(4) . . ?
O4 Mo2 O18 100.3(4) . . ?
O4 Mo2 O21 100.4(3) . . ?
O4 Mo2 O22 89.1(3) . . ?
O4 Mo2 O26 161.0(4) . . ?
O18 Mo2 Mo4 120.8(2) . . ?
O18 Mo2 O21 146.5(3) . . ?
O18 Mo2 O22 82.5(3) . . ?
O18 Mo2 O26 78.6(3) . . ?
O21 Mo2 Mo4 34.7(2) . . ?
O21 Mo2 O22 71.7(3) . . ?
O21 Mo2 O26 73.4(3) . . ?
O22 Mo2 Mo4 79.59(18) . . ?
O26 Mo2 Mo4 42.2(2) . . ?
O26 Mo2 O22 71.9(3) . . ?
O5 Mo3 O6 104.5(5) . . ?
O5 Mo3 O7 165.2(4) . . ?
O5 Mo3 O17 97.9(4) . . ?
O5 Mo3 O19 97.7(4) . . ?
O6 Mo3 O7 90.3(5) . . ?
O6 Mo3 O17 104.3(5) . . ?
O6 Mo3 O19 105.4(5) . . ?
O17 Mo3 O7 77.8(3) . . ?
O17 Mo3 O19 141.7(3) . . ?
O19 Mo3 O7 78.2(3) . . ?
Mo8 Mo4 Mo2 90.25(3) . . ?
O7 Mo4 Mo2 133.6(3) . . ?
O7 Mo4 Mo8 132.1(3) . . ?
O7 Mo4 O21 98.2(3) . . ?
O7 Mo4 O23 96.7(3) . . ?
O7 Mo4 O25 81.1(3) . . ?
O7 Mo4 O26 155.9(3) . . ?
O8 Mo4 Mo2 91.1(3) . . ?
O8 Mo4 Mo8 90.3(3) . . ?
O8 Mo4 O7 104.6(4) . . ?
O8 Mo4 O21 102.6(4) . . ?
O8 Mo4 O23 101.4(4) . . ?
O8 Mo4 O25 174.3(4) . . ?
O8 Mo4 O26 99.5(4) . . ?
O21 Mo4 Mo2 35.3(2) . . ?
O21 Mo4 Mo8 123.0(2) . . ?
O21 Mo4 O23 147.5(3) . . ?
O21 Mo4 O25 77.1(3) . . ?
O21 Mo4 O26 77.5(3) . . ?
O23 Mo4 Mo2 123.1(2) . . ?
O23 Mo4 Mo8 35.4(2) . . ?
O23 Mo4 O25 76.9(3) . . ?
O23 Mo4 O26 77.1(3) . . ?
O25 Mo4 Mo2 85.43(18) . . ?
O25 Mo4 Mo8 85.18(18) . . ?
O26 Mo4 Mo2 46.0(2) . . ?
O26 Mo4 Mo8 45.5(2) . . ?
O26 Mo4 O25 74.8(3) . . ?
Mo1 Mo5 Mo7 89.22(3) . . ?
O9 Mo5 Mo1 134.0(3) . . ?
O9 Mo5 Mo7 132.9(3) . . ?
O9 Mo5 O22 97.1(4) . . ?
O9 Mo5 O24 95.6(4) . . ?
O9 Mo5 O25 156.8(3) . . ?
O9 Mo5 O26 81.2(3) . . ?
O10 Mo5 Mo1 92.5(3) . . ?
O10 Mo5 Mo7 89.4(3) . . ?
O10 Mo5 O9 103.6(4) . . ?
O10 Mo5 O22 103.5(4) . . ?
O10 Mo5 O24 100.7(3) . . ?
O10 Mo5 O25 99.5(4) . . ?
O10 Mo5 O26 174.7(4) . . ?
O22 Mo5 Mo1 36.9(2) . . ?
O22 Mo5 Mo7 123.9(2) . . ?
O22 Mo5 O24 149.0(3) . . ?
O22 Mo5 O25 78.6(3) . . ?
O22 Mo5 O26 77.8(3) . . ?
O24 Mo5 Mo1 123.6(2) . . ?
O24 Mo5 Mo7 37.3(2) . . ?
O24 Mo5 O25 78.6(3) . . ?
O24 Mo5 O26 76.4(3) . . ?
O25 Mo5 Mo1 45.1(2) . . ?
O25 Mo5 Mo7 45.3(2) . . ?
O25 Mo5 O26 75.6(3) . . ?
O26 Mo5 Mo1 85.5(2) . . ?
O26 Mo5 Mo7 85.64(18) . . ?
O9 Mo6 O26 71.2(3) . . ?
O11 Mo6 O9 167.7(4) . . ?
O11 Mo6 O12 103.4(5) . . ?
O11 Mo6 O18 97.7(4) . . ?
O11 Mo6 O20 100.0(4) . . ?
O11 Mo6 O26 96.7(4) . . ?
O12 Mo6 O9 88.8(4) . . ?
O12 Mo6 O18 103.9(4) . . ?
O12 Mo6 O20 101.9(4) . . ?
O12 Mo6 O26 159.9(4) . . ?
O18 Mo6 O9 77.6(4) . . ?
O18 Mo6 O20 144.2(3) . . ?
O18 Mo6 O26 74.0(3) . . ?
O20 Mo6 O9 78.6(3) . . ?
O20 Mo6 O26 73.2(3) . . ?
O13 Mo7 Mo5 131.0(3) . . ?
O13 Mo7 O19 103.8(4) . . ?
O13 Mo7 O23 88.3(3) . . ?
O13 Mo7 O24 95.3(4) . . ?
O13 Mo7 O25 160.1(3) . . ?
O14 Mo7 Mo5 86.6(3) . . ?
O14 Mo7 O13 104.8(4) . . ?
O14 Mo7 O19 100.3(4) . . ?
O14 Mo7 O23 164.9(3) . . ?
O14 Mo7 O24 100.5(4) . . ?
O14 Mo7 O25 93.9(3) . . ?
O19 Mo7 Mo5 121.1(2) . . ?
O19 Mo7 O23 83.5(3) . . ?
O19 Mo7 O24 147.1(3) . . ?
O19 Mo7 O25 79.0(3) . . ?
O23 Mo7 Mo5 79.04(16) . . ?
O24 Mo7 Mo5 35.9(2) . . ?
O24 Mo7 O23 70.3(3) . . ?
O24 Mo7 O25 74.4(3) . . ?
O25 Mo7 Mo5 42.2(2) . . ?
O25 Mo7 O23 72.3(3) . . ?
O15 Mo8 Mo4 84.8(3) . . ?
O15 Mo8 O16 105.1(4) . . ?
O15 Mo8 O20 99.3(4) . . ?
O15 Mo8 O23 98.3(4) . . ?
O15 Mo8 O24 164.2(4) . . ?
O15 Mo8 O26 92.9(3) . . ?
O16 Mo8 Mo4 135.7(3) . . ?
O16 Mo8 O20 99.7(4) . . ?
O16 Mo8 O23 100.6(3) . . ?
O16 Mo8 O24 89.4(3) . . ?
O16 Mo8 O26 161.8(3) . . ?
O20 Mo8 Mo4 121.5(2) . . ?
O20 Mo8 O23 148.5(3) . . ?
O20 Mo8 O24 83.9(3) . . ?
O20 Mo8 O26 79.1(3) . . ?
O23 Mo8 Mo4 35.3(2) . . ?
O23 Mo8 O24 72.5(3) . . ?
O23 Mo8 O26 74.1(3) . . ?
O24 Mo8 Mo4 80.5(2) . . ?
O26 Mo8 Mo4 42.5(2) . . ?
O26 Mo8 O24 72.4(3) . . ?
Mo1 O1 Ag1 134.9(4) . . ?
Mo2 O4 Ag2 152.7(4) . . ?
Mo4 O7 Mo3 119.8(4) . . ?
Mo5 O9 Mo6 116.8(4) . . ?
Mo7 O13 Ag3 159.3(5) . . ?
Mo8 O16 Ag4 135.9(4) . . ?
Mo1 O17 Mo3 118.7(4) . . ?
Mo2 O18 Mo6 116.2(4) . . ?
Mo7 O19 Mo3 118.6(4) . . ?
Mo8 O20 Mo6 116.6(4) . . ?
Mo2 O21 Mo1 105.4(3) . . ?
Mo4 O21 Mo1 109.1(3) . . ?
Mo4 O21 Mo2 109.9(3) . . ?
Mo1 O22 Mo2 103.8(3) . . ?
Mo5 O22 Mo1 107.7(3) . . ?
Mo5 O22 Mo2 110.2(3) . . ?
Mo4 O23 Mo7 109.7(3) . . ?
Mo4 O23 Mo8 109.3(3) . . ?
Mo8 O23 Mo7 105.0(3) . . ?
Mo5 O24 Mo7 106.8(4) . . ?
Mo5 O24 Mo8 110.7(3) . . ?
Mo7 O24 Mo8 104.8(3) . . ?
Mo1 O25 Mo4 96.9(3) . . ?
Mo1 O25 Mo7 162.7(4) . . ?
Mo5 O25 Mo1 92.5(3) . . ?
Mo5 O25 Mo4 104.5(3) . . ?
Mo5 O25 Mo7 92.5(3) . . ?
Mo7 O25 Mo4 97.9(3) . . ?
Mo2 O26 Mo5 97.3(3) . . ?
Mo2 O26 Mo6 85.3(2) . . ?
Mo4 O26 Mo2 91.8(3) . . ?
Mo4 O26 Mo5 105.2(3) . . ?
Mo4 O26 Mo6 164.0(4) . . ?
Mo4 O26 Mo8 92.0(3) . . ?
Mo5 O26 Mo6 90.8(3) . . ?
Mo8 O26 Mo2 162.8(4) . . ?
Mo8 O26 Mo5 98.0(3) . . ?
Mo8 O26 Mo6 86.5(3) . . ?
C11 N1 Ag1 158.7(12) . . ?
C13 N2 Ag4 152.5(13) . . ?
P1 C1 P2 110.5(5) . . ?
P1 C1 H1A 109.6 . . ?
P1 C1 H1B 109.6 . . ?
P2 C1 H1A 109.6 . . ?
P2 C1 H1B 109.6 . . ?
H1A C1 H1B 108.1 . . ?
P3 C2 P4 112.0(6) . . ?
P3 C2 H2A 109.2 . . ?
P3 C2 H2B 109.2 . . ?
P4 C2 H2A 109.2 . . ?
P4 C2 H2B 109.2 . . ?
H2A C2 H2B 107.9 . . ?
P5 C3 P6 111.5(7) . . ?
P5 C3 H3A 109.3 . . ?
P5 C3 H3B 109.3 . . ?
P6 C3 H3A 109.3 . . ?
P6 C3 H3B 109.3 . . ?
H3A C3 H3B 108.0 . . ?
P7 C4 P8 113.3(6) . . ?
P7 C4 H4A 108.9 . . ?
P7 C4 H4B 108.9 . . ?
P8 C4 H4A 108.9 . . ?
P8 C4 H4B 108.9 . . ?
H4A C4 H4B 107.7 . . ?
N1 C11 C12 177(2) . . ?
C11 C12 H12A 109.5 . . ?
C11 C12 H12B 109.5 . . ?
C11 C12 H12C 109.5 . . ?
H12A C12 H12B 109.5 . . ?
H12A C12 H12C 109.5 . . ?
H12B C12 H12C 109.5 . . ?
N2 C13 C14 175(2) . . ?
C13 C14 H14A 109.5 . . ?
C13 C14 H14B 109.5 . . ?
C13 C14 H14C 109.5 . . ?
H14A C14 H14B 109.5 . . ?
H14A C14 H14C 109.5 . . ?
H14B C14 H14C 109.5 . . ?
C112 C111 P1 117.3(5) . . ?
C112 C111 C116 120.0 . . ?
C116 C111 P1 122.6(5) . . ?
C111 C112 H112 120.0 . . ?
C113 C112 C111 120.0 . . ?
C113 C112 H112 120.0 . . ?
C112 C113 H113 120.0 . . ?
C114 C113 C112 120.0 . . ?
C114 C113 H113 120.0 . . ?
C113 C114 H114 120.0 . . ?
C115 C114 C113 120.0 . . ?
C115 C114 H114 120.0 . . ?
C114 C115 H115 120.0 . . ?
C114 C115 C116 120.0 . . ?
C116 C115 H115 120.0 . . ?
C111 C116 H116 120.0 . . ?
C115 C116 C111 120.0 . . ?
C115 C116 H116 120.0 . . ?
C122 C121 P1 123.1(5) . . ?
C122 C121 C126 120.0 . . ?
C126 C121 P1 116.7(5) . . ?
C121 C122 H122 120.0 . . ?
C121 C122 C123 120.0 . . ?
C123 C122 H122 120.0 . . ?
C122 C123 H123 120.0 . . ?
C124 C123 C122 120.0 . . ?
C124 C123 H123 120.0 . . ?
C123 C124 H124 120.0 . . ?
C123 C124 C125 120.0 . . ?
C125 C124 H124 120.0 . . ?
C124 C125 H125 120.0 . . ?
C126 C125 C124 120.0 . . ?
C126 C125 H125 120.0 . . ?
C121 C126 H126 120.0 . . ?
C125 C126 C121 120.0 . . ?
C125 C126 H126 120.0 . . ?
C212 C211 P2 125.6(4) . . ?
C212 C211 C216 120.0 . . ?
C216 C211 P2 114.3(4) . . ?
C211 C212 H212 120.0 . . ?
C213 C212 C211 120.0 . . ?
C213 C212 H212 120.0 . . ?
C212 C213 H213 120.0 . . ?
C212 C213 C214 120.0 . . ?
C214 C213 H213 120.0 . . ?
C213 C214 H214 120.0 . . ?
C215 C214 C213 120.0 . . ?
C215 C214 H214 120.0 . . ?
C214 C215 H215 120.0 . . ?
C214 C215 C216 120.0 . . ?
C216 C215 H215 120.0 . . ?
C211 C216 H216 120.0 . . ?
C215 C216 C211 120.0 . . ?
C215 C216 H216 120.0 . . ?
C222 C221 P2 123.3(4) . . ?
C222 C221 C226 120.0 . . ?
C226 C221 P2 116.7(4) . . ?
C221 C222 H222 120.0 . . ?
C223 C222 C221 120.0 . . ?
C223 C222 H222 120.0 . . ?
C222 C223 H223 120.0 . . ?
C224 C223 C222 120.0 . . ?
C224 C223 H223 120.0 . . ?
C223 C224 H224 120.0 . . ?
C223 C224 C225 120.0 . . ?
C225 C224 H224 120.0 . . ?
C224 C225 H225 120.0 . . ?
C226 C225 C224 120.0 . . ?
C226 C225 H225 120.0 . . ?
C221 C226 H226 120.0 . . ?
C225 C226 C221 120.0 . . ?
C225 C226 H226 120.0 . . ?
C312 C311 P3 117.3(5) . . ?
C312 C311 C316 120.0 . . ?
C316 C311 P3 122.5(5) . . ?
C311 C312 H312 120.0 . . ?
C313 C312 C311 120.0 . . ?
C313 C312 H312 120.0 . . ?
C312 C313 H313 120.0 . . ?
C312 C313 C314 120.0 . . ?
C314 C313 H313 120.0 . . ?
C313 C314 H314 120.0 . . ?
C315 C314 C313 120.0 . . ?
C315 C314 H314 120.0 . . ?
C314 C315 H315 120.0 . . ?
C314 C315 C316 120.0 . . ?
C316 C315 H315 120.0 . . ?
C311 C316 H316 120.0 . . ?
C315 C316 C311 120.0 . . ?
C315 C316 H316 120.0 . . ?
C322 C321 P3 117.3(5) . . ?
C322 C321 C326 120.0 . . ?
C326 C321 P3 122.7(5) . . ?
C321 C322 H322 120.0 . . ?
C321 C322 C323 120.0 . . ?
C323 C322 H322 120.0 . . ?
C322 C323 H323 120.0 . . ?
C324 C323 C322 120.0 . . ?
C324 C323 H323 120.0 . . ?
C323 C324 H324 120.0 . . ?
C325 C324 C323 120.0 . . ?
C325 C324 H324 120.0 . . ?
C324 C325 H325 120.0 . . ?
C326 C325 C324 120.0 . . ?
C326 C325 H325 120.0 . . ?
C321 C326 H326 120.0 . . ?
C325 C326 C321 120.0 . . ?
C325 C326 H326 120.0 . . ?
C412 C411 P4 122.4(5) . . ?
C412 C411 C416 120.0 . . ?
C416 C411 P4 117.4(5) . . ?
C411 C412 H412 120.0 . . ?
C413 C412 C411 120.0 . . ?
C413 C412 H412 120.0 . . ?
C412 C413 H413 120.0 . . ?
C412 C413 C414 120.0 . . ?
C414 C413 H413 120.0 . . ?
C413 C414 H414 120.0 . . ?
C415 C414 C413 120.0 . . ?
C415 C414 H414 120.0 . . ?
C414 C415 H415 120.0 . . ?
C414 C415 C416 120.0 . . ?
C416 C415 H415 120.0 . . ?
C411 C416 H416 120.0 . . ?
C415 C416 C411 120.0 . . ?
C415 C416 H416 120.0 . . ?
C422 C421 P4 116.9(5) . . ?
C422 C421 C426 120.0 . . ?
C426 C421 P4 123.0(5) . . ?
C421 C422 H422 120.0 . . ?
C421 C422 C423 120.0 . . ?
C423 C422 H422 120.0 . . ?
C422 C423 H423 120.0 . . ?
C424 C423 C422 120.0 . . ?
C424 C423 H423 120.0 . . ?
C423 C424 H424 120.0 . . ?
C423 C424 C425 120.0 . . ?
C425 C424 H424 120.0 . . ?
C424 C425 H425 120.0 . . ?
C424 C425 C426 120.0 . . ?
C426 C425 H425 120.0 . . ?
C421 C426 H426 120.0 . . ?
C425 C426 C421 120.0 . . ?
C425 C426 H426 120.0 . . ?
C512 C511 P5 122.5(5) . . ?
C512 C511 C516 120.0 . . ?
C516 C511 P5 117.4(5) . . ?
C511 C512 H512 120.0 . . ?
C513 C512 C511 120.0 . . ?
C513 C512 H512 120.0 . . ?
C512 C513 H513 120.0 . . ?
C512 C513 C514 120.0 . . ?
C514 C513 H513 120.0 . . ?
C513 C514 H514 120.0 . . ?
C513 C514 C515 120.0 . . ?
C515 C514 H514 120.0 . . ?
C514 C515 H515 120.0 . . ?
C516 C515 C514 120.0 . . ?
C516 C515 H515 120.0 . . ?
C511 C516 H516 120.0 . . ?
C515 C516 C511 120.0 . . ?
C515 C516 H516 120.0 . . ?
C522 C521 P5 118.6(5) . . ?
C522 C521 C526 120.0 . . ?
C526 C521 P5 121.3(5) . . ?
C521 C522 H522 120.0 . . ?
C523 C522 C521 120.0 . . ?
C523 C522 H522 120.0 . . ?
C522 C523 H523 120.0 . . ?
C522 C523 C524 120.0 . . ?
C524 C523 H523 120.0 . . ?
C523 C524 H524 120.0 . . ?
C523 C524 C525 120.0 . . ?
C525 C524 H524 120.0 . . ?
C524 C525 H525 120.0 . . ?
C524 C525 C526 120.0 . . ?
C526 C525 H525 120.0 . . ?
C521 C526 H526 120.0 . . ?
C525 C526 C521 120.0 . . ?
C525 C526 H526 120.0 . . ?
C612 C611 P6 121.4(5) . . ?
C612 C611 C616 120.0 . . ?
C616 C611 P6 118.5(5) . . ?
C611 C612 H612 120.0 . . ?
C613 C612 C611 120.0 . . ?
C613 C612 H612 120.0 . . ?
C612 C613 H613 120.0 . . ?
C612 C613 C614 120.0 . . ?
C614 C613 H613 120.0 . . ?
C613 C614 H614 120.0 . . ?
C613 C614 C615 120.0 . . ?
C615 C614 H614 120.0 . . ?
C614 C615 H615 120.0 . . ?
C614 C615 C616 120.0 . . ?
C616 C615 H615 120.0 . . ?
C611 C616 H616 120.0 . . ?
C615 C616 C611 120.0 . . ?
C615 C616 H616 120.0 . . ?
C622 C621 P6 123.2(6) . . ?
C622 C621 C626 120.0 . . ?
C626 C621 P6 116.6(6) . . ?
C621 C622 H622 120.0 . . ?
C623 C622 C621 120.0 . . ?
C623 C622 H622 120.0 . . ?
C622 C623 H623 120.0 . . ?
C622 C623 C624 120.0 . . ?
C624 C623 H623 120.0 . . ?
C623 C624 H624 120.0 . . ?
C625 C624 C623 120.0 . . ?
C625 C624 H624 120.0 . . ?
C624 C625 H625 120.0 . . ?
C624 C625 C626 120.0 . . ?
C626 C625 H625 120.0 . . ?
C621 C626 H626 120.0 . . ?
C625 C626 C621 120.0 . . ?
C625 C626 H626 120.0 . . ?
C712 C711 P7 122.2(5) . . ?
C712 C711 C716 120.0 . . ?
C716 C711 P7 117.8(5) . . ?
C711 C712 H712 120.0 . . ?
C711 C712 C713 120.0 . . ?
C713 C712 H712 120.0 . . ?
C712 C713 H713 120.0 . . ?
C712 C713 C714 120.0 . . ?
C714 C713 H713 120.0 . . ?
C713 C714 H714 120.0 . . ?
C715 C714 C713 120.0 . . ?
C715 C714 H714 120.0 . . ?
C714 C715 H715 120.0 . . ?
C714 C715 C716 120.0 . . ?
C716 C715 H715 120.0 . . ?
C711 C716 H716 120.0 . . ?
C715 C716 C711 120.0 . . ?
C715 C716 H716 120.0 . . ?
C722 C721 P7 122.8(6) . . ?
C722 C721 C726 120.0 . . ?
C726 C721 P7 117.1(6) . . ?
C721 C722 H722 120.0 . . ?
C721 C722 C723 120.0 . . ?
C723 C722 H722 120.0 . . ?
C722 C723 H723 120.0 . . ?
C724 C723 C722 120.0 . . ?
C724 C723 H723 120.0 . . ?
C723 C724 H724 120.0 . . ?
C723 C724 C725 120.0 . . ?
C725 C724 H724 120.0 . . ?
C724 C725 H725 120.0 . . ?
C726 C725 C724 120.0 . . ?
C726 C725 H725 120.0 . . ?
C721 C726 H726 120.0 . . ?
C725 C726 C721 120.0 . . ?
C725 C726 H726 120.0 . . ?
C812 C811 P8 123.3(5) . . ?
C812 C811 C816 120.0 . . ?
C816 C811 P8 116.7(5) . . ?
C811 C812 H812 120.0 . . ?
C813 C812 C811 120.0 . . ?
C813 C812 H812 120.0 . . ?
C812 C813 H813 120.0 . . ?
C812 C813 C814 120.0 . . ?
C814 C813 H813 120.0 . . ?
C813 C814 H814 120.0 . . ?
C813 C814 C815 120.0 . . ?
C815 C814 H814 120.0 . . ?
C814 C815 H815 120.0 . . ?
C816 C815 C814 120.0 . . ?
C816 C815 H815 120.0 . . ?
C811 C816 H816 120.0 . . ?
C815 C816 C811 120.0 . . ?
C815 C816 H816 120.0 . . ?
C822 C821 P8 121.0(4) . . ?
C822 C821 C826 120.0 . . ?
C826 C821 P8 118.3(4) . . ?
C821 C822 H822 120.0 . . ?
C821 C822 C823 120.0 . . ?
C823 C822 H822 120.0 . . ?
C822 C823 H823 120.0 . . ?
C824 C823 C822 120.0 . . ?
C824 C823 H823 120.0 . . ?
C823 C824 H824 120.0 . . ?
C823 C824 C825 120.0 . . ?
C825 C824 H824 120.0 . . ?
C824 C825 H825 120.0 . . ?
C826 C825 C824 120.0 . . ?
C826 C825 H825 120.0 . . ?
C821 C826 H826 120.0 . . ?
C825 C826 C821 120.0 . . ?
C825 C826 H826 120.0 . . ?
H1SA C1S H1SB 108.1 . . ?
Cl1S C1S H1SA 109.5 . . ?
Cl1S C1S H1SB 109.5 . . ?
Cl2S C1S H1SA 109.5 . . ?
Cl2S C1S H1SB 109.5 . . ?
Cl2S C1S Cl1S 110.8(11) . . ?
H2SA C2S H2SB 108.6 . . ?
Cl3S C2S H2SA 110.4 . . ?
Cl3S C2S H2SB 110.4 . . ?
Cl4S C2S H2SA 110.4 . . ?
Cl4S C2S H2SB 110.4 . . ?
Cl4S C2S Cl3S 106.7(11) . . ?
H4SA C4S H4SB 109.5 . . ?
H4SA C4S H4SC 109.5 . . ?
H4SB C4S H4SC 109.5 . . ?
C3S C4S H4SA 109.5 . . ?
C3S C4S H4SB 109.5 . . ?
C3S C4S H4SC 109.5 . . ?
N1S C3S C4S 171(2) . . ?
N2S C5S C6S 175(3) . . ?
C5S C6S H6SA 109.5 . . ?
C5S C6S H6SB 109.5 . . ?
C5S C6S H6SC 109.5 . . ?
H6SA C6S H6SB 109.5 . . ?
H6SA C6S H6SC 109.5 . . ?
H6SB C6S H6SC 109.5 . . ?

loop_
_geom_bond_atom_site_label_1
_geom_bond_atom_site_label_2
_geom_bond_distance
_geom_bond_site_symmetry_2
_geom_bond_publ_flag
Ag1 Ag2 3.0611(12) . ?
Ag1 P1 2.442(3) . ?
Ag1 P3 2.430(3) . ?
Ag1 O1 2.506(8) . ?
Ag1 N1 2.437(13) . ?
Ag2 P2 2.442(3) . ?
Ag2 P4 2.417(3) . ?
Ag2 O4 2.439(8) . ?
Ag3 Ag4 3.0507(13) . ?
Ag3 P5 2.434(3) . ?
Ag3 P7 2.464(3) . ?
Ag3 O13 2.366(8) . ?
Ag4 P6 2.423(3) . ?
Ag4 P8 2.467(3) . ?
Ag4 O16 2.491(7) . ?
Ag4 N2 2.459(12) . ?
P1 C1 1.824(10) . ?
P1 C111 1.817(7) . ?
P1 C121 1.834(7) . ?
P2 C1 1.838(11) . ?
P2 C211 1.832(6) . ?
P2 C221 1.839(7) . ?
P3 C2 1.851(12) . ?
P3 C311 1.812(6) . ?
P3 C321 1.831(7) . ?
P4 C2 1.857(12) . ?
P4 C411 1.830(7) . ?
P4 C421 1.807(7) . ?
P5 C3 1.823(12) . ?
P5 C511 1.808(7) . ?
P5 C521 1.804(7) . ?
P6 C3 1.828(12) . ?
P6 C611 1.801(7) . ?
P6 C621 1.831(8) . ?
P7 C4 1.825(13) . ?
P7 C711 1.819(7) . ?
P7 C721 1.810(8) . ?
P8 C4 1.837(11) . ?
P8 C811 1.807(7) . ?
P8 C821 1.857(6) . ?
Mo1 Mo5 3.1821(14) . ?
Mo1 O1 1.728(8) . ?
Mo1 O2 1.694(8) . ?
Mo1 O17 1.889(8) . ?
Mo1 O21 2.346(8) . ?
Mo1 O22 2.006(8) . ?
Mo1 O25 2.255(7) . ?
Mo2 Mo4 3.2094(12) . ?
Mo2 O3 1.707(8) . ?
Mo2 O4 1.696(8) . ?
Mo2 O18 1.916(8) . ?
Mo2 O21 1.974(7) . ?
Mo2 O22 2.362(7) . ?
Mo2 O26 2.310(8) . ?
Mo3 O5 1.676(9) . ?
Mo3 O6 1.688(10) . ?
Mo3 O7 2.265(9) . ?
Mo3 O17 1.909(8) . ?
Mo3 O19 1.915(8) . ?
Mo4 Mo8 3.1929(14) . ?
Mo4 O7 1.746(9) . ?
Mo4 O8 1.664(7) . ?
Mo4 O21 1.945(7) . ?
Mo4 O23 1.953(7) . ?
Mo4 O25 2.425(7) . ?
Mo4 O26 2.158(8) . ?
Mo5 Mo7 3.2000(12) . ?
Mo5 O9 1.811(8) . ?
Mo5 O10 1.720(8) . ?
Mo5 O22 1.935(7) . ?
Mo5 O24 1.960(7) . ?
Mo5 O25 2.150(8) . ?
Mo5 O26 2.397(8) . ?
Mo6 O9 2.267(8) . ?
Mo6 O11 1.730(9) . ?
Mo6 O12 1.743(10) . ?
Mo6 O18 1.920(8) . ?
Mo6 O20 1.940(7) . ?
Mo6 O26 2.492(8) . ?
Mo7 O13 1.741(8) . ?
Mo7 O14 1.692(8) . ?
Mo7 O19 1.889(8) . ?
Mo7 O23 2.375(8) . ?
Mo7 O24 2.024(8) . ?
Mo7 O25 2.278(7) . ?
Mo8 O15 1.717(8) . ?
Mo8 O16 1.738(7) . ?
Mo8 O20 1.905(8) . ?
Mo8 O23 1.961(8) . ?
Mo8 O24 2.322(7) . ?
Mo8 O26 2.279(8) . ?
N1 C11 1.143(18) . ?
N2 C13 1.143(17) . ?
C1 H1A 0.9900 . ?
C1 H1B 0.9900 . ?
C2 H2A 0.9900 . ?
C2 H2B 0.9900 . ?
C3 H3A 0.9900 . ?
C3 H3B 0.9900 . ?
C4 H4A 0.9900 . ?
C4 H4B 0.9900 . ?
C11 C12 1.484(12) . ?
C12 H12A 0.9800 . ?
C12 H12B 0.9800 . ?
C12 H12C 0.9800 . ?
C13 C14 1.427(12) . ?
C14 H14A 0.9800 . ?
C14 H14B 0.9800 . ?
C14 H14C 0.9800 . ?
C111 C112 1.3900 . ?
C111 C116 1.3900 . ?
C112 H112 0.9500 . ?
C112 C113 1.3900 . ?
C113 H113 0.9500 . ?
C113 C114 1.3900 . ?
C114 H114 0.9500 . ?
C114 C115 1.3900 . ?
C115 H115 0.9500 . ?
C115 C116 1.3900 . ?
C116 H116 0.9500 . ?
C121 C122 1.3900 . ?
C121 C126 1.3900 . ?
C122 H122 0.9500 . ?
C122 C123 1.3900 . ?
C123 H123 0.9500 . ?
C123 C124 1.3900 . ?
C124 H124 0.9500 . ?
C124 C125 1.3900 . ?
C125 H125 0.9500 . ?
C125 C126 1.3900 . ?
C126 H126 0.9500 . ?
C211 C212 1.3900 . ?
C211 C216 1.3900 . ?
C212 H212 0.9500 . ?
C212 C213 1.3900 . ?
C213 H213 0.9500 . ?
C213 C214 1.3900 . ?
C214 H214 0.9500 . ?
C214 C215 1.3900 . ?
C215 H215 0.9500 . ?
C215 C216 1.3900 . ?
C216 H216 0.9500 . ?
C221 C222 1.3900 . ?
C221 C226 1.3900 . ?
C222 H222 0.9500 . ?
C222 C223 1.3900 . ?
C223 H223 0.9500 . ?
C223 C224 1.3900 . ?
C224 H224 0.9500 . ?
C224 C225 1.3900 . ?
C225 H225 0.9500 . ?
C225 C226 1.3900 . ?
C226 H226 0.9500 . ?
C311 C312 1.3900 . ?
C311 C316 1.3900 . ?
C312 H312 0.9500 . ?
C312 C313 1.3900 . ?
C313 H313 0.9500 . ?
C313 C314 1.3900 . ?
C314 H314 0.9500 . ?
C314 C315 1.3900 . ?
C315 H315 0.9500 . ?
C315 C316 1.3900 . ?
C316 H316 0.9500 . ?
C321 C322 1.3900 . ?
C321 C326 1.3900 . ?
C322 H322 0.9500 . ?
C322 C323 1.3900 . ?
C323 H323 0.9500 . ?
C323 C324 1.3900 . ?
C324 H324 0.9500 . ?
C324 C325 1.3900 . ?
C325 H325 0.9500 . ?
C325 C326 1.3900 . ?
C326 H326 0.9500 . ?
C411 C412 1.3900 . ?
C411 C416 1.3900 . ?
C412 H412 0.9500 . ?
C412 C413 1.3900 . ?
C413 H413 0.9500 . ?
C413 C414 1.3900 . ?
C414 H414 0.9500 . ?
C414 C415 1.3900 . ?
C415 H415 0.9500 . ?
C415 C416 1.3900 . ?
C416 H416 0.9500 . ?
C421 C422 1.3900 . ?
C421 C426 1.3900 . ?
C422 H422 0.9500 . ?
C422 C423 1.3900 . ?
C423 H423 0.9500 . ?
C423 C424 1.3900 . ?
C424 H424 0.9500 . ?
C424 C425 1.3900 . ?
C425 H425 0.9500 . ?
C425 C426 1.3900 . ?
C426 H426 0.9500 . ?
C511 C512 1.3900 . ?
C511 C516 1.3900 . ?
C512 H512 0.9500 . ?
C512 C513 1.3900 . ?
C513 H513 0.9500 . ?
C513 C514 1.3900 . ?
C514 H514 0.9500 . ?
C514 C515 1.3900 . ?
C515 H515 0.9500 . ?
C515 C516 1.3900 . ?
C516 H516 0.9500 . ?
C521 C522 1.3900 . ?
C521 C526 1.3900 . ?
C522 H522 0.9500 . ?
C522 C523 1.3900 . ?
C523 H523 0.9500 . ?
C523 C524 1.3900 . ?
C524 H524 0.9500 . ?
C524 C525 1.3900 . ?
C525 H525 0.9500 . ?
C525 C526 1.3900 . ?
C526 H526 0.9500 . ?
C611 C612 1.3900 . ?
C611 C616 1.3900 . ?
C612 H612 0.9500 . ?
C612 C613 1.3900 . ?
C613 H613 0.9500 . ?
C613 C614 1.3900 . ?
C614 H614 0.9500 . ?
C614 C615 1.3900 . ?
C615 H615 0.9500 . ?
C615 C616 1.3900 . ?
C616 H616 0.9500 . ?
C621 C622 1.3900 . ?
C621 C626 1.3900 . ?
C622 H622 0.9500 . ?
C622 C623 1.3900 . ?
C623 H623 0.9500 . ?
C623 C624 1.3900 . ?
C624 H624 0.9500 . ?
C624 C625 1.3900 . ?
C625 H625 0.9500 . ?
C625 C626 1.3900 . ?
C626 H626 0.9500 . ?
C711 C712 1.3900 . ?
C711 C716 1.3900 . ?
C712 H712 0.9500 . ?
C712 C713 1.3900 . ?
C713 H713 0.9500 . ?
C713 C714 1.3900 . ?
C714 H714 0.9500 . ?
C714 C715 1.3900 . ?
C715 H715 0.9500 . ?
C715 C716 1.3900 . ?
C716 H716 0.9500 . ?
C721 C722 1.3900 . ?
C721 C726 1.3900 . ?
C722 H722 0.9500 . ?
C722 C723 1.3900 . ?
C723 H723 0.9500 . ?
C723 C724 1.3900 . ?
C724 H724 0.9500 . ?
C724 C725 1.3900 . ?
C725 H725 0.9500 . ?
C725 C726 1.3900 . ?
C726 H726 0.9500 . ?
C811 C812 1.3900 . ?
C811 C816 1.3900 . ?
C812 H812 0.9500 . ?
C812 C813 1.3900 . ?
C813 H813 0.9500 . ?
C813 C814 1.3900 . ?
C814 H814 0.9500 . ?
C814 C815 1.3900 . ?
C815 H815 0.9500 . ?
C815 C816 1.3900 . ?
C816 H816 0.9500 . ?
C821 C822 1.3900 . ?
C821 C826 1.3900 . ?
C822 H822 0.9500 . ?
C822 C823 1.3900 . ?
C823 H823 0.9500 . ?
C823 C824 1.3900 . ?
C824 H824 0.9500 . ?
C824 C825 1.3900 . ?
C825 H825 0.9500 . ?
C825 C826 1.3900 . ?
C826 H826 0.9500 . ?
C1S H1SA 0.9900 . ?
C1S H1SB 0.9900 . ?
C1S Cl1S 1.767(13) . ?
C1S Cl2S 1.766(13) . ?
C2S H2SA 0.9900 . ?
C2S H2SB 0.9900 . ?
C2S Cl3S 1.792(13) . ?
C2S Cl4S 1.774(13) . ?
N1S C3S 1.08(2) . ?
C4S H4SA 0.9800 . ?
C4S H4SB 0.9800 . ?
C4S H4SC 0.9800 . ?
C4S C3S 1.467(12) . ?
N2S C5S 1.06(3) . ?
C5S C6S 1.449(13) . ?
C6S H6SA 0.9800 . ?
C6S H6SB 0.9800 . ?
C6S H6SC 0.9800 . ?

loop_
_geom_torsion_atom_site_label_1
_geom_torsion_atom_site_label_2
_geom_torsion_atom_site_label_3
_geom_torsion_atom_site_label_4
_geom_torsion
_geom_torsion_site_symmetry_1
_geom_torsion_site_symmetry_2
_geom_torsion_site_symmetry_3
_geom_torsion_site_symmetry_4
_geom_torsion_publ_flag
Ag1 P1 C1 P2 54.6(7) . . . . ?
Ag1 P1 C111 C112 -25.7(6) . . . . ?
Ag1 P1 C111 C116 158.4(5) . . . . ?
Ag1 P1 C121 C122 -169.8(4) . . . . ?
Ag1 P1 C121 C126 4.4(5) . . . . ?
Ag1 P3 C2 P4 -51.7(7) . . . . ?
Ag1 P3 C311 C312 18.3(6) . . . . ?
Ag1 P3 C311 C316 -166.8(4) . . . . ?
Ag1 P3 C321 C322 44.2(6) . . . . ?
Ag1 P3 C321 C326 -134.2(5) . . . . ?
Ag2 P2 C1 P1 -49.4(7) . . . . ?
Ag2 P2 C211 C212 -131.5(6) . . . . ?
Ag2 P2 C211 C216 45.6(6) . . . . ?
Ag2 P2 C221 C222 -166.1(4) . . . . ?
Ag2 P2 C221 C226 14.2(5) . . . . ?
Ag2 P4 C2 P3 50.5(7) . . . . ?
Ag2 P4 C411 C412 -140.5(5) . . . . ?
Ag2 P4 C411 C416 44.7(6) . . . . ?
Ag2 P4 C421 C422 20.1(6) . . . . ?
Ag2 P4 C421 C426 -162.2(4) . . . . ?
Ag3 P5 C3 P6 48.3(8) . . . . ?
Ag3 P5 C511 C512 150.3(5) . . . . ?
Ag3 P5 C511 C516 -32.6(6) . . . . ?
Ag3 P5 C521 C522 -19.7(7) . . . . ?
Ag3 P5 C521 C526 162.0(4) . . . . ?
Ag3 P7 C4 P8 -49.5(8) . . . . ?
Ag3 P7 C711 C712 168.6(5) . . . . ?
Ag3 P7 C711 C716 -11.9(7) . . . . ?
Ag3 P7 C721 C722 130.4(6) . . . . ?
Ag3 P7 C721 C726 -53.2(7) . . . . ?
Ag4 P6 C3 P5 -52.9(8) . . . . ?
Ag4 P6 C611 C612 169.2(5) . . . . ?
Ag4 P6 C611 C616 -7.5(7) . . . . ?
Ag4 P6 C621 C622 149.9(6) . . . . ?
Ag4 P6 C621 C626 -34.1(7) . . . . ?
Ag4 P8 C4 P7 48.0(8) . . . . ?
Ag4 P8 C811 C812 137.0(5) . . . . ?
Ag4 P8 C811 C816 -41.2(6) . . . . ?
Ag4 P8 C821 C822 171.8(3) . . . . ?
Ag4 P8 C821 C826 -17.6(6) . . . . ?
P1 C111 C112 C113 -176.0(8) . . . . ?
P1 C111 C116 C115 175.8(9) . . . . ?
P1 C121 C122 C123 174.0(6) . . . . ?
P1 C121 C126 C125 -174.4(6) . . . . ?
P2 C211 C212 C213 177.0(8) . . . . ?
P2 C211 C216 C215 -177.3(8) . . . . ?
P2 C221 C222 C223 -179.7(6) . . . . ?
P2 C221 C226 C225 179.7(6) . . . . ?
P3 C311 C312 C313 175.1(6) . . . . ?
P3 C311 C316 C315 -174.8(6) . . . . ?
P3 C321 C322 C323 -178.4(8) . . . . ?
P3 C321 C326 C325 178.3(8) . . . . ?
P4 C411 C412 C413 -174.7(8) . . . . ?
P4 C411 C416 C415 175.0(7) . . . . ?
P4 C421 C422 C423 177.8(6) . . . . ?
P4 C421 C426 C425 -177.7(7) . . . . ?
P5 C511 C512 C513 177.0(8) . . . . ?
P5 C511 C516 C515 -177.2(8) . . . . ?
P5 C521 C522 C523 -178.3(7) . . . . ?
P5 C521 C526 C525 178.3(7) . . . . ?
P6 C611 C612 C613 -176.6(7) . . . . ?
P6 C611 C616 C615 176.7(7) . . . . ?
P6 C621 C622 C623 175.9(9) . . . . ?
P6 C621 C626 C625 -176.2(9) . . . . ?
P7 C711 C712 C713 179.5(8) . . . . ?
P7 C711 C716 C715 -179.5(8) . . . . ?
P7 C721 C722 C723 176.3(9) . . . . ?
P7 C721 C726 C725 -176.5(8) . . . . ?
P8 C811 C812 C813 -178.2(7) . . . . ?
P8 C811 C816 C815 178.3(7) . . . . ?
P8 C821 C822 C823 170.5(7) . . . . ?
P8 C821 C826 C825 -170.8(6) . . . . ?
Mo1 Mo5 O9 Mo6 74.1(5) . . . . ?
Mo2 Mo4 O7 Mo3 74.4(5) . . . . ?
Mo4 Mo2 O4 Ag2 -13.9(13) . . . . ?
Mo4 Mo8 O16 Ag4 -108.5(5) . . . . ?
Mo5 Mo1 O1 Ag1 118.3(5) . . . . ?
Mo5 Mo1 O17 Mo3 -20.8(6) . . . . ?
Mo5 Mo7 O13 Ag3 22.0(15) . . . . ?
Mo5 Mo7 O19 Mo3 21.1(5) . . . . ?
Mo7 Mo5 O9 Mo6 -76.5(5) . . . . ?
Mo8 Mo4 O7 Mo3 -75.6(5) . . . . ?
O1 Mo1 O17 Mo3 177.9(5) . . . . ?
O2 Mo1 O1 Ag1 22.2(8) . . . . ?
O2 Mo1 O17 Mo3 69.5(6) . . . . ?
O3 Mo2 O4 Ag2 -110.9(11) . . . . ?
O8 Mo4 O7 Mo3 -179.7(4) . . . . ?
O10 Mo5 O9 Mo6 -178.7(4) . . . . ?
O13 Mo7 O19 Mo3 -179.2(4) . . . . ?
O14 Mo7 O13 Ag3 120.4(13) . . . . ?
O14 Mo7 O19 Mo3 -71.1(5) . . . . ?
O15 Mo8 O16 Ag4 -10.3(7) . . . . ?
O17 Mo1 O1 Ag1 -83.5(7) . . . . ?
O18 Mo2 O4 Ag2 142.7(10) . . . . ?
O19 Mo7 O13 Ag3 -134.8(12) . . . . ?
O20 Mo8 O16 Ag4 92.1(6) . . . . ?
O21 Mo1 O1 Ag1 -167.4(6) . . . . ?
O21 Mo1 O17 Mo3 -94.9(5) . . . . ?
O21 Mo2 O4 Ag2 -10.8(11) . . . . ?
O21 Mo4 O7 Mo3 75.0(4) . . . . ?
O22 Mo1 O1 Ag1 121.4(6) . . . . ?
O22 Mo1 O17 Mo3 -54.9(9) . . . . ?
O22 Mo2 O4 Ag2 60.5(11) . . . . ?
O22 Mo5 O9 Mo6 75.5(4) . . . . ?
O23 Mo4 O7 Mo3 -76.0(4) . . . . ?
O23 Mo7 O13 Ag3 -51.9(13) . . . . ?
O23 Mo7 O19 Mo3 94.1(4) . . . . ?
O23 Mo8 O16 Ag4 -112.0(6) . . . . ?
O24 Mo5 O9 Mo6 -76.2(4) . . . . ?
O24 Mo7 O13 Ag3 18.2(13) . . . . ?
O24 Mo7 O19 Mo3 57.2(8) . . . . ?
O24 Mo8 O16 Ag4 175.9(6) . . . . ?
O25 Mo1 O1 Ag1 -176.1(7) . . . . ?
O25 Mo1 O17 Mo3 -20.8(4) . . . . ?
O25 Mo4 O7 Mo3 -0.5(4) . . . . ?
O25 Mo5 O9 Mo6 -2.1(11) . . . . ?
O25 Mo7 O13 Ag3 -39(2) . . . . ?
O25 Mo7 O19 Mo3 20.9(4) . . . . ?
O26 Mo2 O4 Ag2 57.9(18) . . . . ?
O26 Mo4 O7 Mo3 -2.8(11) . . . . ?
O26 Mo5 O9 Mo6 -0.9(4) . . . . ?
O26 Mo8 O16 Ag4 176.8(7) . . . . ?
C1 P1 C111 C112 -149.1(6) . . . . ?
C1 P1 C111 C116 35.0(8) . . . . ?
C1 P1 C121 C122 -42.6(6) . . . . ?
C1 P1 C121 C126 131.6(5) . . . . ?
C1 P2 C211 C212 -10.0(8) . . . . ?
C1 P2 C211 C216 167.1(6) . . . . ?
C1 P2 C221 C222 64.7(6) . . . . ?
C1 P2 C221 C226 -115.0(5) . . . . ?
C2 P3 C311 C312 -110.7(6) . . . . ?
C2 P3 C311 C316 64.3(6) . . . . ?
C2 P3 C321 C322 166.7(6) . . . . ?
C2 P3 C321 C326 -11.7(8) . . . . ?
C2 P4 C411 C412 101.5(7) . . . . ?
C2 P4 C411 C416 -73.4(7) . . . . ?
C2 P4 C421 C422 144.2(6) . . . . ?
C2 P4 C421 C426 -38.0(7) . . . . ?
C3 P5 C511 C512 28.7(8) . . . . ?
C3 P5 C511 C516 -154.2(7) . . . . ?
C3 P5 C521 C522 108.2(7) . . . . ?
C3 P5 C521 C526 -70.1(7) . . . . ?
C3 P6 C611 C612 42.3(7) . . . . ?
C3 P6 C611 C616 -134.3(6) . . . . ?
C3 P6 C621 C622 -87.3(8) . . . . ?
C3 P6 C621 C626 88.7(8) . . . . ?
C4 P7 C711 C712 42.7(7) . . . . ?
C4 P7 C711 C716 -137.8(6) . . . . ?
C4 P7 C721 C722 -109.5(8) . . . . ?
C4 P7 C721 C726 66.9(8) . . . . ?
C4 P8 C811 C812 12.3(8) . . . . ?
C4 P8 C811 C816 -165.9(7) . . . . ?
C4 P8 C821 C822 -60.0(6) . . . . ?
C4 P8 C821 C826 110.7(6) . . . . ?
C111 P1 C1 P2 175.1(6) . . . . ?
C111 P1 C121 C122 66.9(6) . . . . ?
C111 P1 C121 C126 -118.9(5) . . . . ?
C111 C112 C113 C114 0.0 . . . . ?
C112 C111 C116 C115 0.0 . . . . ?
C112 C113 C114 C115 0.0 . . . . ?
C113 C114 C115 C116 0.0 . . . . ?
C114 C115 C116 C111 0.0 . . . . ?
C116 C111 C112 C113 0.0 . . . . ?
C121 P1 C1 P2 -74.3(7) . . . . ?
C121 P1 C111 C112 102.0(6) . . . . ?
C121 P1 C111 C116 -73.9(7) . . . . ?
C121 C122 C123 C124 0.0 . . . . ?
C122 C121 C126 C125 0.0 . . . . ?
C122 C123 C124 C125 0.0 . . . . ?
C123 C124 C125 C126 0.0 . . . . ?
C124 C125 C126 C121 0.0 . . . . ?
C126 C121 C122 C123 0.0 . . . . ?
C211 P2 C1 P1 -168.2(6) . . . . ?
C211 P2 C221 C222 -45.6(6) . . . . ?
C211 P2 C221 C226 134.7(5) . . . . ?
C211 C212 C213 C214 0.0 . . . . ?
C212 C211 C216 C215 0.0 . . . . ?
C212 C213 C214 C215 0.0 . . . . ?
C213 C214 C215 C216 0.0 . . . . ?
C214 C215 C216 C211 0.0 . . . . ?
C216 C211 C212 C213 0.0 . . . . ?
C221 P2 C1 P1 83.9(6) . . . . ?
C221 P2 C211 C212 100.5(7) . . . . ?
C221 P2 C211 C216 -82.3(6) . . . . ?
C221 C222 C223 C224 0.0 . . . . ?
C222 C221 C226 C225 0.0 . . . . ?
C222 C223 C224 C225 0.0 . . . . ?
C223 C224 C225 C226 0.0 . . . . ?
C224 C225 C226 C221 0.0 . . . . ?
C226 C221 C222 C223 0.0 . . . . ?
C311 P3 C2 P4 81.5(7) . . . . ?
C311 P3 C321 C322 -87.7(6) . . . . ?
C311 P3 C321 C326 93.9(6) . . . . ?
C311 C312 C313 C314 0.0 . . . . ?
C312 C311 C316 C315 0.0 . . . . ?
C312 C313 C314 C315 0.0 . . . . ?
C313 C314 C315 C316 0.0 . . . . ?
C314 C315 C316 C311 0.0 . . . . ?
C316 C311 C312 C313 0.0 . . . . ?
C321 P3 C2 P4 -169.8(6) . . . . ?
C321 P3 C311 C312 142.0(5) . . . . ?
C321 P3 C311 C316 -43.0(6) . . . . ?
C321 C322 C323 C324 0.0 . . . . ?
C322 C321 C326 C325 0.0 . . . . ?
C322 C323 C324 C325 0.0 . . . . ?
C323 C324 C325 C326 0.0 . . . . ?
C324 C325 C326 C321 0.0 . . . . ?
C326 C321 C322 C323 0.0 . . . . ?
C411 P4 C2 P3 173.1(6) . . . . ?
C411 P4 C421 C422 -111.0(6) . . . . ?
C411 P4 C421 C426 66.8(6) . . . . ?
C411 C412 C413 C414 0.0 . . . . ?
C412 C411 C416 C415 0.0 . . . . ?
C412 C413 C414 C415 0.0 . . . . ?
C413 C414 C415 C416 0.0 . . . . ?
C414 C415 C416 C411 0.0 . . . . ?
C416 C411 C412 C413 0.0 . . . . ?
C421 P4 C2 P3 -76.2(7) . . . . ?
C421 P4 C411 C412 -10.4(7) . . . . ?
C421 P4 C411 C416 174.8(5) . . . . ?
C421 C422 C423 C424 0.0 . . . . ?
C422 C421 C426 C425 0.0 . . . . ?
C422 C423 C424 C425 0.0 . . . . ?
C423 C424 C425 C426 0.0 . . . . ?
C424 C425 C426 C421 0.0 . . . . ?
C426 C421 C422 C423 0.0 . . . . ?
C511 P5 C3 P6 167.1(6) . . . . ?
C511 P5 C521 C522 -142.5(6) . . . . ?
C511 P5 C521 C526 39.2(6) . . . . ?
C511 C512 C513 C514 0.0 . . . . ?
C512 C511 C516 C515 0.0 . . . . ?
C512 C513 C514 C515 0.0 . . . . ?
C513 C514 C515 C516 0.0 . . . . ?
C514 C515 C516 C511 0.0 . . . . ?
C516 C511 C512 C513 0.0 . . . . ?
C521 P5 C3 P6 -81.7(7) . . . . ?
C521 P5 C511 C512 -82.4(7) . . . . ?
C521 P5 C511 C516 94.7(6) . . . . ?
C521 C522 C523 C524 0.0 . . . . ?
C522 C521 C526 C525 0.0 . . . . ?
C522 C523 C524 C525 0.0 . . . . ?
C523 C524 C525 C526 0.0 . . . . ?
C524 C525 C526 C521 0.0 . . . . ?
C526 C521 C522 C523 0.0 . . . . ?
C611 P6 C3 P5 76.5(7) . . . . ?
C611 P6 C621 C622 21.9(8) . . . . ?
C611 P6 C621 C626 -162.0(6) . . . . ?
C611 C612 C613 C614 0.0 . . . . ?
C612 C611 C616 C615 0.0 . . . . ?
C612 C613 C614 C615 0.0 . . . . ?
C613 C614 C615 C616 0.0 . . . . ?
C614 C615 C616 C611 0.0 . . . . ?
C616 C611 C612 C613 0.0 . . . . ?
C621 P6 C3 P5 -173.3(6) . . . . ?
C621 P6 C611 C612 -67.8(7) . . . . ?
C621 P6 C611 C616 115.6(6) . . . . ?
C621 C622 C623 C624 0.0 . . . . ?
C622 C621 C626 C625 0.0 . . . . ?
C622 C623 C624 C625 0.0 . . . . ?
C623 C624 C625 C626 0.0 . . . . ?
C624 C625 C626 C621 0.0 . . . . ?
C626 C621 C622 C623 0.0 . . . . ?
C711 P7 C4 P8 79.4(7) . . . . ?
C711 P7 C721 C722 0.4(8) . . . . ?
C711 P7 C721 C726 176.8(6) . . . . ?
C711 C712 C713 C714 0.0 . . . . ?
C712 C711 C716 C715 0.0 . . . . ?
C712 C713 C714 C715 0.0 . . . . ?
C713 C714 C715 C716 0.0 . . . . ?
C714 C715 C716 C711 0.0 . . . . ?
C716 C711 C712 C713 0.0 . . . . ?
C721 P7 C4 P8 -171.6(6) . . . . ?
C721 P7 C711 C712 -62.9(7) . . . . ?
C721 P7 C711 C716 116.6(6) . . . . ?
C721 C722 C723 C724 0.0 . . . . ?
C722 C721 C726 C725 0.0 . . . . ?
C722 C723 C724 C725 0.0 . . . . ?
C723 C724 C725 C726 0.0 . . . . ?
C724 C725 C726 C721 0.0 . . . . ?
C726 C721 C722 C723 0.0 . . . . ?
C811 P8 C4 P7 169.9(6) . . . . ?
C811 P8 C821 C822 49.9(6) . . . . ?
C811 P8 C821 C826 -139.5(5) . . . . ?
C811 C812 C813 C814 0.0 . . . . ?
C812 C811 C816 C815 0.0 . . . . ?
C812 C813 C814 C815 0.0 . . . . ?
C813 C814 C815 C816 0.0 . . . . ?
C814 C815 C816 C811 0.0 . . . . ?
C816 C811 C812 C813 0.0 . . . . ?
C821 P8 C4 P7 -82.8(7) . . . . ?
C821 P8 C811 C812 -95.3(6) . . . . ?
C821 P8 C811 C816 86.5(6) . . . . ?
C821 C822 C823 C824 0.0 . . . . ?
C822 C821 C826 C825 0.0 . . . . ?
C822 C823 C824 C825 0.0 . . . . ?
C823 C824 C825 C826 0.0 . . . . ?
C824 C825 C826 C821 0.0 . . . . ?
C826 C821 C822 C823 0.0 . . . . ?

loop_
_twin_individual_id
_twin_individual_mass_fraction_refined
1 0.502(12)
2 0.498(12)

loop_
_smtbx_masks_void_nr
_smtbx_masks_void_average_x
_smtbx_masks_void_average_y
_smtbx_masks_void_average_z
_smtbx_masks_void_volume
_smtbx_masks_void_count_electrons
_smtbx_masks_void_content
1 -0.328 0.250 0.720 1470.0 286.0 ?
2 -0.936 0.750 0.220 1470.0 286.5 ?
